data_1545163
loop_
_publ_author_name
'Tomsett, Michael'
'Maffucci, Irene'
'Le Bailly, Bryden A. F.'
'Byrne, Liam'
'Bijvoets, Stefan M.'
'Lizio, M. Giovanna'
'Raftery, James'
'Butts, Craig P.'
'Webb, Simon J.'
'Contini, Alessandro'
'Clayden, Jonathan'

_publ_section_title
;
 A tendril perversion in a helical oligomer: trapping and characterizing a
 mobile screw-sense reversal.
;
_journal_issue 4
_journal_name_full 'Chemical science'
_journal_page_first 3007
_journal_page_last 3018
_journal_paper_doi 10.1039/c6sc05474a
_journal_volume 8
_journal_year 2017
_chemical_formula_sum 'C55 H93 N11 O11'
_chemical_formula_weight 1084.40
_space_group_IT_number 4
_symmetry_cell_setting monoclinic
_symmetry_space_group_name_Hall 'P 2yb'
_symmetry_space_group_name_H-M 'P 1 21 1'
_atom_sites_solution_hydrogens geom
_atom_sites_solution_primary direct
_atom_sites_solution_secondary difmap
_audit_creation_date
;
'Mon Dec 23 11:18:49 2013'
;
_audit_creation_method
;
CrysAlisPro, Oxford Diffraction Ltd.,
Version 1.171.36.20 (release 27-06-2012 CrysAlis171 .NET)
(compiled Jul 11 2012,15:38:31)
;
_audit_update_record
;
2016-11-23 deposited with the CCDC.
2017-01-25 downloaded from the CCDC.
;
_cell_angle_alpha 90.00
_cell_angle_beta 89.215(2)
_cell_angle_gamma 90.00
_cell_formula_units_Z 4
_cell_length_a 13.6336(3)
_cell_length_b 14.6369(3)
_cell_length_c 33.2755(7)
_cell_measurement_reflns_used 12610
_cell_measurement_temperature 293(2)
_cell_measurement_theta_max 74.6974
_cell_measurement_theta_min 2.6538
_cell_volume 6639.6(2)
_computing_cell_refinement
;
CrysAlisPro, Agilent Technologies,
Version 1.171.36.20 (release 27-06-2012 CrysAlis171 .NET)
(compiled Jul 11 2012,15:38:31)
;
_computing_data_reduction
;
CrysAlisPro, Agilent Technologies,
Version 1.171.36.20 (release 27-06-2012 CrysAlis171 .NET)
(compiled Jul 11 2012,15:38:31)
;
_diffrn_ambient_temperature 293(2)
_diffrn_measured_fraction_theta_full 0.989
_diffrn_measured_fraction_theta_max 0.947
_diffrn_measurement_details
;
#__ type_ start__ end____ width___ exp.time_
  1 omega   89.40  227.40   0.7500   16.0000
omega____ theta____ kappa____ phi______ frames
    -       90.0000   73.8669  194.2088 184

#__ type_ start__ end____ width___ exp.time_
  2 phi    -23.42  155.98   0.7506   16.0000
omega____ theta____ kappa____ phi______ frames
 154.2097  111.0000   73.8669     -     239

#__ type_ start__ end____ width___ exp.time_
  3 omega  117.55  235.30   0.7500   16.0000
omega____ theta____ kappa____ phi______ frames
    -      110.0000   73.8669  289.2094 157

#__ type_ start__ end____ width___ exp.time_
  4 phi    139.21  318.70   0.7510    7.5000
omega____ theta____ kappa____ phi______ frames
 132.6590  -25.0000   73.8670     -     239

#__ type_ start__ end____ width___ exp.time_
  5 phi    -15.46  150.43   0.7506   16.0000
omega____ theta____ kappa____ phi______ frames
 140.3894  100.0000   73.8669     -     221

#__ type_ start__ end____ width___ exp.time_
  6 omega  153.08  227.33   0.7500   16.0000
omega____ theta____ kappa____ phi______ frames
    -      113.0000   73.8669   24.2094 99

#__ type_ start__ end____ width___ exp.time_
  7 omega  169.46  269.21   0.7500   16.0000
omega____ theta____ kappa____ phi______ frames
    -      113.0000   73.8669  169.2088 133

#__ type_ start__ end____ width___ exp.time_
  8 omega  170.92  251.92   0.7500   16.0000
omega____ theta____ kappa____ phi______ frames
    -      112.0000   73.8669  219.2088 108

#__ type_ start__ end____ width___ exp.time_
  9 phi     63.98  136.79   0.7506    7.5000
omega____ theta____ kappa____ phi______ frames
  49.7594  -69.5000   73.8669     -     97

#__ type_ start__ end____ width___ exp.time_
 10 phi    222.84  328.68   0.7506    7.5000
omega____ theta____ kappa____ phi______ frames
 125.1694   75.0000   73.8669     -     141

#__ type_ start__ end____ width___ exp.time_
 11 omega   94.25  170.75   0.7500   16.0000
omega____ theta____ kappa____ phi______ frames
    -      100.0000   73.8669  184.2094 102

;
_diffrn_measurement_device_type 'Bruker APEX-II CCD'
_diffrn_measurement_method '\w and \p scans'
_diffrn_orient_matrix_UB_11 -0.1079503000
_diffrn_orient_matrix_UB_12 0.0034407000
_diffrn_orient_matrix_UB_13 -0.0131319000
_diffrn_orient_matrix_UB_21 0.0310988000
_diffrn_orient_matrix_UB_22 -0.0296556000
_diffrn_orient_matrix_UB_23 -0.0426764000
_diffrn_orient_matrix_UB_31 -0.0128489000
_diffrn_orient_matrix_UB_32 -0.1009022000
_diffrn_orient_matrix_UB_33 0.0121952000
_diffrn_radiation_monochromator graphite
_diffrn_radiation_source 'Enhance (Cu) X-ray Source'
_diffrn_radiation_type 'Cu K\a'
_diffrn_radiation_wavelength 1.5418
_diffrn_reflns_av_R_equivalents 0.1301
_diffrn_reflns_av_sigmaI/netI 0.1264
_diffrn_reflns_limit_h_max 16
_diffrn_reflns_limit_h_min -16
_diffrn_reflns_limit_k_max 9
_diffrn_reflns_limit_k_min -17
_diffrn_reflns_limit_l_max 41
_diffrn_reflns_limit_l_min -35
_diffrn_reflns_number 35552
_diffrn_reflns_theta_full 66.60
_diffrn_reflns_theta_max 74.6974
_diffrn_reflns_theta_min 2.6538
_exptl_absorpt_coefficient_mu 0.618
_exptl_absorpt_correction_T_max 1.00000
_exptl_absorpt_correction_T_min 0.70519
_exptl_absorpt_correction_type multi-scan
_exptl_absorpt_process_details
;
CrysAlisPro, Agilent Technologies,
Version 1.171.36.20 (release 27-06-2012 CrysAlis171 .NET)
(compiled Jul 11 2012,15:38:31)
Empirical absorption correction using spherical harmonics,
 implemented in SCALE3 ABSPACK scaling algorithm.
;
_exptl_crystal_density_diffrn 1.085
_exptl_crystal_density_method 'not measured'
_exptl_crystal_F_000 2352
_exptl_crystal_size_max 0.25
_exptl_crystal_size_mid 0.15
_exptl_crystal_size_min 0.10
_refine_diff_density_max 1.570
_refine_diff_density_min -0.657
_refine_diff_density_rms 0.252
_refine_ls_abs_structure_details 'Flack H D (1983), Acta Cryst. A39, 876-881'
_refine_ls_abs_structure_Flack 0.0(5)
_refine_ls_extinction_coef 0.0023(3)
_refine_ls_extinction_expression Fc^*^=kFc[1+0.001xFc^2^\l^3^/sin(2\q)]^-1/4^
_refine_ls_extinction_method SHELXL
_refine_ls_goodness_of_fit_ref 1.383
_refine_ls_hydrogen_treatment constr
_refine_ls_matrix_type full
_refine_ls_number_parameters 1424
_refine_ls_number_reflns 16990
_refine_ls_number_restraints 19
_refine_ls_restrained_S_all 1.383
_refine_ls_R_factor_all 0.1879
_refine_ls_R_factor_gt 0.1544
_refine_ls_shift/su_max 1.718
_refine_ls_shift/su_mean 0.021
_refine_ls_structure_factor_coef Fsqd
_refine_ls_weighting_details 'calc w=1/[\s^2^(Fo^2^)+(0.2000P)^2^+0.0000P] where P=(Fo^2^+2Fc^2^)/3'
_refine_ls_weighting_scheme calc
_refine_ls_wR_factor_gt 0.3885
_refine_ls_wR_factor_ref 0.4276
_reflns_number_gt 11058
_reflns_number_total 16990
_reflns_threshold_expression >2sigma(I)
_cod_data_source_file c6sc05474a2.cif
_cod_data_source_block s3941na
_cod_depositor_comments
;Adding full bibliography for 1545162--1545163.cif.

 Adding full bibliography for 1545162--1545163.cif.
;
_cod_database_code 1545163

loop_
_symmetry_equiv_pos_as_xyz
'x, y, z'
'-x, y+1/2, -z'

loop_
_atom_site_label
_atom_site_type_symbol
_atom_site_fract_x
_atom_site_fract_y
_atom_site_fract_z
_atom_site_U_iso_or_equiv
_atom_site_adp_type
_atom_site_occupancy
_atom_site_symmetry_multiplicity
_atom_site_calc_flag
_atom_site_refinement_flags
C1 C -0.1997(8) 0.6646(7) 0.5196(4) 0.099(5) Uani 1 1 d G
C2 C -0.2507(11) 0.7469(7) 0.5204(6) 0.165(13) Uani 1 1 d G
H2 H -0.2232 0.7980 0.5324 0.198 Uiso 1 1 calc R
C3 C -0.3428(11) 0.7527(9) 0.5032(6) 0.24(2) Uani 1 1 d G
H3 H -0.3769 0.8077 0.5037 0.288 Uiso 1 1 calc R
C4 C -0.3839(9) 0.6763(11) 0.4852(5) 0.133(8) Uani 1 1 d G
H4 H -0.4455 0.6802 0.4737 0.160 Uiso 1 1 calc R
C5 C -0.3329(12) 0.5941(9) 0.4844(5) 0.172(12) Uani 1 1 d G
H5 H -0.3604 0.5430 0.4724 0.206 Uiso 1 1 calc R
C6 C -0.2408(11) 0.5882(7) 0.5016(5) 0.146(10) Uani 1 1 d G
H6 H -0.2067 0.5332 0.5011 0.175 Uiso 1 1 calc R
C7 C -0.0963(15) 0.6637(15) 0.5354(4) 0.109(6) Uani 1 1 d .
H7A H -0.0552 0.6210 0.5205 0.131 Uiso 1 1 calc R
H7B H -0.0669 0.7240 0.5341 0.131 Uiso 1 1 calc R
C8 C -0.0405(12) 0.6649(9) 0.6028(3) 0.077(4) Uani 1 1 d .
C9 C 0.0126(11) 0.6475(8) 0.6721(3) 0.072(3) Uani 1 1 d .
C10 C -0.0065(11) 0.5740(9) 0.7053(3) 0.075(3) Uani 1 1 d .
H10 H 0.0030 0.5133 0.6934 0.090 Uiso 1 1 calc R
C11 C -0.1127(13) 0.5801(11) 0.7226(4) 0.094(5) Uani 1 1 d .
H11A H -0.1267 0.5267 0.7385 0.142 Uiso 1 1 calc R
H11B H -0.1583 0.5839 0.7010 0.142 Uiso 1 1 calc R
H11C H -0.1188 0.6335 0.7392 0.142 Uiso 1 1 calc R
C12 C 0.0599(13) 0.5831(13) 0.7406(4) 0.096(5) Uani 1 1 d .
H12A H 0.1270 0.5842 0.7314 0.144 Uiso 1 1 calc R
H12B H 0.0501 0.5322 0.7584 0.144 Uiso 1 1 calc R
H12C H 0.0452 0.6388 0.7547 0.144 Uiso 1 1 calc R
C13 C -0.0171(12) 0.7445(9) 0.6854(4) 0.082(4) Uani 1 1 d .
H13A H -0.0130 0.7851 0.6628 0.123 Uiso 1 1 calc R
H13B H 0.0263 0.7651 0.7060 0.123 Uiso 1 1 calc R
H13C H -0.0832 0.7436 0.6957 0.123 Uiso 1 1 calc R
C14 C 0.1217(10) 0.6458(9) 0.6596(3) 0.067(3) Uani 1 1 d .
C15 C 0.2504(11) 0.5652(8) 0.6215(4) 0.077(3) Uani 1 1 d .
C16 C 0.2518(15) 0.4918(13) 0.5868(7) 0.120(8) Uani 1 1 d .
H16 H 0.2234 0.4352 0.5975 0.144 Uiso 1 1 calc R
C17 C 0.1860(18) 0.5245(14) 0.5493(5) 0.124(7) Uani 1 1 d .
H17A H 0.2282 0.5455 0.5279 0.186 Uiso 1 1 calc R
H17B H 0.1434 0.5733 0.5578 0.186 Uiso 1 1 calc R
H17C H 0.1473 0.4741 0.5401 0.186 Uiso 1 1 calc R
C18 C 0.359(2) 0.469(2) 0.5696(8) 0.171(12) Uani 1 1 d .
H18A H 0.3998 0.4484 0.5911 0.257 Uiso 1 1 calc R
H18B H 0.3871 0.5230 0.5577 0.257 Uiso 1 1 calc R
H18C H 0.3547 0.4220 0.5496 0.257 Uiso 1 1 calc R
C19 C 0.3103(15) 0.5270(12) 0.6554(6) 0.110(6) Uani 1 1 d .
H19A H 0.3774 0.5209 0.6467 0.165 Uiso 1 1 calc R
H19B H 0.2850 0.4682 0.6629 0.165 Uiso 1 1 calc R
H19C H 0.3065 0.5676 0.6780 0.165 Uiso 1 1 calc R
C20 C 0.3034(15) 0.6517(11) 0.6071(4) 0.087(4) Uani 1 1 d .
C21 C 0.2795(13) 0.7950(10) 0.5704(3) 0.086(4) Uani 1 1 d .
C22 C 0.1918(19) 0.8540(13) 0.5600(5) 0.132(8) Uani 1 1 d .
H22A H 0.1440 0.8176 0.5464 0.198 Uiso 1 1 calc R
H22B H 0.2128 0.9031 0.5427 0.198 Uiso 1 1 calc R
H22C H 0.1633 0.8787 0.5842 0.198 Uiso 1 1 calc R
C23 C 0.3496(17) 0.7771(16) 0.5338(4) 0.133(9) Uani 1 1 d .
H23A H 0.3787 0.7176 0.5363 0.200 Uiso 1 1 calc R
H23B H 0.4003 0.8226 0.5331 0.200 Uiso 1 1 calc R
H23C H 0.3130 0.7799 0.5094 0.200 Uiso 1 1 calc R
C24 C 0.3372(12) 0.8516(10) 0.6013(4) 0.078(3) Uani 1 1 d .
C25 C 0.3557(10) 0.8908(9) 0.6737(3) 0.069(3) Uani 1 1 d .
C26 C 0.3186(12) 0.8469(15) 0.7109(4) 0.100(5) Uani 1 1 d .
H26A H 0.2484 0.8432 0.7101 0.150 Uiso 1 1 calc R
H26B H 0.3378 0.8824 0.7337 0.150 Uiso 1 1 calc R
H26C H 0.3456 0.7865 0.7129 0.150 Uiso 1 1 calc R
C27 C 0.3290(15) 0.9906(12) 0.6696(6) 0.106(5) Uani 1 1 d .
H27A H 0.3236 1.0058 0.6416 0.160 Uiso 1 1 calc R
H27B H 0.3790 1.0276 0.6815 0.160 Uiso 1 1 calc R
H27C H 0.2673 1.0018 0.6830 0.160 Uiso 1 1 calc R
C28 C 0.4732(11) 0.8809(14) 0.6715(4) 0.088(4) Uani 1 1 d .
C29 C 0.6147(14) 0.7955(13) 0.6541(9) 0.150(12) Uani 1 1 d .
C30 C 0.6566(14) 0.765(2) 0.6870(13) 0.26(3) Uani 1 1 d .
H30A H 0.6458 0.7001 0.6893 0.390 Uiso 1 1 calc R
H30B H 0.6287 0.7951 0.7101 0.390 Uiso 1 1 calc R
H30C H 0.7258 0.7767 0.6856 0.390 Uiso 1 1 calc R
C31 C 0.621(2) 0.714(3) 0.6313(10) 0.173(11) Uani 1 1 d U
H31A H 0.6889 0.7015 0.6248 0.259 Uiso 1 1 calc R
H31B H 0.5852 0.7209 0.6069 0.259 Uiso 1 1 calc R
H31C H 0.5944 0.6642 0.6466 0.259 Uiso 1 1 calc R
C32 C 0.6609(13) 0.8769(11) 0.6309(6) 0.099(6) Uani 1 1 d .
C33 C 0.6528(13) 1.0094(8) 0.5876(3) 0.087(5) Uani 1 1 d .
C34 C 0.7356(14) 0.9871(11) 0.5567(4) 0.103(6) Uani 1 1 d .
H34A H 0.7770 0.9401 0.5673 0.154 Uiso 1 1 calc R
H34B H 0.7739 1.0410 0.5516 0.154 Uiso 1 1 calc R
H34C H 0.7073 0.9663 0.5321 0.154 Uiso 1 1 calc R
C35 C 0.5686(15) 1.0653(9) 0.5680(4) 0.095(5) Uani 1 1 d .
H35A H 0.5330 1.0267 0.5500 0.143 Uiso 1 1 calc R
H35B H 0.5961 1.1158 0.5533 0.143 Uiso 1 1 calc R
H35C H 0.5249 1.0877 0.5886 0.143 Uiso 1 1 calc R
C36 C 0.6967(10) 1.0715(8) 0.6203(3) 0.065(3) Uani 1 1 d .
C37 C 0.6827(14) 1.1252(12) 0.6903(3) 0.094(5) Uani 1 1 d .
C38 C 0.6015(16) 1.1296(18) 0.7236(4) 0.142(10) Uani 1 1 d .
H38A H 0.6257 1.1625 0.7464 0.212 Uiso 1 1 calc R
H38B H 0.5839 1.0687 0.7317 0.212 Uiso 1 1 calc R
H38C H 0.5449 1.1603 0.7134 0.212 Uiso 1 1 calc R
C39 C 0.7684(15) 1.0625(14) 0.7068(5) 0.107(6) Uani 1 1 d .
H39A H 0.8265 1.0714 0.6907 0.161 Uiso 1 1 calc R
H39B H 0.7488 0.9996 0.7056 0.161 Uiso 1 1 calc R
H39C H 0.7817 1.0788 0.7342 0.161 Uiso 1 1 calc R
C40 C 0.7154(13) 1.2177(12) 0.6799(3) 0.088(4) Uani 1 1 d .
C41 C 0.6776(12) 1.3640(11) 0.6475(6) 0.098(5) Uani 1 1 d .
C42 C 0.6183(19) 1.3935(11) 0.6119(8) 0.136(9) Uani 1 1 d .
H42 H 0.5502 1.3800 0.6196 0.164 Uiso 1 1 calc R
C43 C 0.637(3) 1.3345(13) 0.5733(7) 0.182(15) Uani 1 1 d .
H43A H 0.6064 1.3627 0.5508 0.272 Uiso 1 1 calc R
H43B H 0.6107 1.2744 0.5773 0.272 Uiso 1 1 calc R
H43C H 0.7067 1.3302 0.5682 0.272 Uiso 1 1 calc R
C44 C 0.620(2) 1.4897(13) 0.6057(13) 0.23(2) Uani 1 1 d .
H44A H 0.6679 1.5168 0.6230 0.350 Uiso 1 1 calc R
H44B H 0.5566 1.5148 0.6118 0.350 Uiso 1 1 calc R
H44C H 0.6372 1.5025 0.5782 0.350 Uiso 1 1 calc R
C45 C 0.6583(15) 1.4243(16) 0.6813(8) 0.148(10) Uani 1 1 d .
H45A H 0.5922 1.4156 0.6908 0.221 Uiso 1 1 calc R
H45B H 0.6670 1.4866 0.6729 0.221 Uiso 1 1 calc R
H45C H 0.7031 1.4108 0.7025 0.221 Uiso 1 1 calc R
C46 C 0.7869(15) 1.3821(9) 0.6353(4) 0.093(5) Uani 1 1 d .
C47 C 0.9339(13) 1.3229(8) 0.5999(4) 0.083(4) Uani 1 1 d .
C48 C 0.9651(12) 1.2282(9) 0.5836(4) 0.084(4) Uani 1 1 d .
H48 H 0.9459 1.1822 0.6037 0.101 Uiso 1 1 calc R
C49 C 1.0709(16) 1.2178(14) 0.5754(6) 0.128(8) Uani 1 1 d .
H49A H 1.0935 1.2678 0.5590 0.192 Uiso 1 1 calc R
H49B H 1.0825 1.1613 0.5615 0.192 Uiso 1 1 calc R
H49C H 1.1057 1.2177 0.6003 0.192 Uiso 1 1 calc R
C50 C 0.9093(15) 1.2076(11) 0.5445(3) 0.102(6) Uani 1 1 d .
H50A H 0.9328 1.2470 0.5235 0.153 Uiso 1 1 calc R
H50B H 0.8404 1.2179 0.5489 0.153 Uiso 1 1 calc R
H50C H 0.9199 1.1451 0.5369 0.153 Uiso 1 1 calc R
C51 C 0.9424(15) 1.4004(9) 0.5672(4) 0.095(5) Uani 1 1 d .
H51A H 0.9189 1.3778 0.5420 0.142 Uiso 1 1 calc R
H51B H 1.0097 1.4185 0.5641 0.142 Uiso 1 1 calc R
H51C H 0.9036 1.4520 0.5755 0.142 Uiso 1 1 calc R
C52 C 1.0022(13) 1.3427(11) 0.6351(4) 0.089(4) Uani 1 1 d .
C53 C 1.0337(12) 1.3168(13) 0.7059(4) 0.094(4) Uani 1 1 d .
H53A H 1.0746 1.3697 0.7026 0.141 Uiso 1 1 calc R
H53B H 1.0738 1.2646 0.7117 0.141 Uiso 1 1 calc R
H53C H 0.9883 1.3268 0.7278 0.141 Uiso 1 1 calc R
C54 C 0.2949(8) 0.5006(7) 0.9789(3) 0.059(2) Uani 1 1 d .
C55 C 0.2323(10) 0.4335(9) 0.9681(6) 0.102(6) Uani 1 1 d .
H55 H 0.2527 0.3897 0.9495 0.123 Uiso 1 1 calc R
C56 C 0.1380(14) 0.4290(10) 0.9844(7) 0.118(7) Uani 1 1 d .
H56 H 0.0980 0.3796 0.9782 0.142 Uiso 1 1 calc R
C57 C 0.1042(9) 0.4941(11) 1.0086(6) 0.098(5) Uani 1 1 d .
H57 H 0.0399 0.4930 1.0182 0.118 Uiso 1 1 calc R
C58 C 0.1677(11) 0.5640(11) 1.0192(5) 0.092(5) Uani 1 1 d .
H58 H 0.1469 0.6077 1.0377 0.111 Uiso 1 1 calc R
C59 C 0.2605(8) 0.5699(8) 1.0029(4) 0.072(3) Uani 1 1 d .
H59 H 0.2997 0.6204 1.0081 0.086 Uiso 1 1 calc R
C60 C 0.4009(8) 0.5055(9) 0.9624(4) 0.068(3) Uani 1 1 d .
H60A H 0.4390 0.5488 0.9778 0.081 Uiso 1 1 calc R
H60B H 0.4321 0.4461 0.9640 0.081 Uiso 1 1 calc R
C61 C 0.4695(6) 0.5057(6) 0.8965(3) 0.0454(19) Uani 1 1 d .
C62 C 0.5288(8) 0.5233(7) 0.8279(3) 0.053(2) Uani 1 1 d .
C63 C 0.5116(10) 0.5974(9) 0.7958(3) 0.074(4) Uani 1 1 d .
H63 H 0.5170 0.6561 0.8097 0.089 Uiso 1 1 calc R
C64 C 0.4145(15) 0.5973(12) 0.7769(4) 0.116(7) Uani 1 1 d .
H64A H 0.4120 0.5496 0.7571 0.173 Uiso 1 1 calc R
H64B H 0.4034 0.6552 0.7643 0.173 Uiso 1 1 calc R
H64C H 0.3647 0.5869 0.7971 0.173 Uiso 1 1 calc R
C65 C 0.5944(16) 0.5971(17) 0.7631(4) 0.137(9) Uani 1 1 d .
H65A H 0.5914 0.5413 0.7480 0.206 Uiso 1 1 calc R
H65B H 0.6570 0.6016 0.7758 0.206 Uiso 1 1 calc R
H65C H 0.5858 0.6481 0.7453 0.206 Uiso 1 1 calc R
C66 C 0.5056(10) 0.4308(8) 0.8117(4) 0.077(4) Uani 1 1 d .
H66A H 0.5345 0.3850 0.8285 0.116 Uiso 1 1 calc R
H66B H 0.5316 0.4253 0.7849 0.116 Uiso 1 1 calc R
H66C H 0.4358 0.4225 0.8114 0.116 Uiso 1 1 calc R
C67 C 0.6374(7) 0.5251(6) 0.8407(3) 0.051(2) Uani 1 1 d .
C68 C 0.7659(7) 0.6053(7) 0.8801(3) 0.053(2) Uani 1 1 d .
C69 C 0.7617(7) 0.6751(7) 0.9168(4) 0.062(3) Uani 1 1 d .
H69 H 0.7338 0.7321 0.9065 0.074 Uiso 1 1 calc R
C70 C 0.6941(9) 0.6432(8) 0.9517(3) 0.064(3) Uani 1 1 d .
H70A H 0.7191 0.5873 0.9627 0.097 Uiso 1 1 calc R
H70B H 0.6291 0.6330 0.9419 0.097 Uiso 1 1 calc R
H70C H 0.6920 0.6892 0.9723 0.097 Uiso 1 1 calc R
C71 C 0.8662(10) 0.6979(11) 0.9315(5) 0.092(4) Uani 1 1 d .
H71A H 0.8643 0.7530 0.9471 0.139 Uiso 1 1 calc R
H71B H 0.9092 0.7063 0.9087 0.139 Uiso 1 1 calc R
H71C H 0.8899 0.6486 0.9477 0.139 Uiso 1 1 calc R
C72 C 0.8248(11) 0.6413(10) 0.8455(5) 0.083(4) Uani 1 1 d .
H72A H 0.8115 0.6057 0.8219 0.125 Uiso 1 1 calc R
H72B H 0.8933 0.6375 0.8515 0.125 Uiso 1 1 calc R
H72C H 0.8074 0.7039 0.8407 0.125 Uiso 1 1 calc R
C73 C 0.8081(7) 0.5148(7) 0.8948(3) 0.054(2) Uani 1 1 d .
C74 C 0.7837(8) 0.3693(8) 0.9290(3) 0.061(3) Uani 1 1 d .
C75 C 0.8511(11) 0.3883(13) 0.9649(4) 0.093(5) Uani 1 1 d .
H75A H 0.9068 0.4232 0.9560 0.140 Uiso 1 1 calc R
H75B H 0.8729 0.3314 0.9761 0.140 Uiso 1 1 calc R
H75C H 0.8155 0.4220 0.9851 0.140 Uiso 1 1 calc R
C76 C 0.6988(9) 0.3112(9) 0.9421(5) 0.080(4) Uani 1 1 d .
H76A H 0.6672 0.3385 0.9651 0.120 Uiso 1 1 calc R
H76B H 0.7218 0.2514 0.9491 0.120 Uiso 1 1 calc R
H76C H 0.6528 0.3065 0.9206 0.120 Uiso 1 1 calc R
C77 C 0.8419(7) 0.3127(6) 0.8981(3) 0.048(2) Uani 1 1 d .
C78 C 0.8638(7) 0.2727(7) 0.8256(3) 0.054(2) Uani 1 1 d .
C79 C 0.8350(10) 0.1691(8) 0.8294(5) 0.075(3) Uani 1 1 d .
H79A H 0.8534 0.1467 0.8553 0.113 Uiso 1 1 calc R
H79B H 0.8685 0.1347 0.8089 0.113 Uiso 1 1 calc R
H79C H 0.7654 0.1626 0.8263 0.113 Uiso 1 1 calc R
C80 C 0.8227(9) 0.3136(10) 0.7878(3) 0.069(3) Uani 1 1 d .
H80A H 0.7527 0.3184 0.7904 0.103 Uiso 1 1 calc R
H80B H 0.8391 0.2752 0.7653 0.103 Uiso 1 1 calc R
H80C H 0.8503 0.3733 0.7836 0.103 Uiso 1 1 calc R
C81 C 0.9745(8) 0.2811(7) 0.8252(3) 0.057(2) Uani 1 1 d .
C82 C 1.1219(7) 0.3703(7) 0.8421(5) 0.082(4) Uani 1 1 d .
C83 C 1.1398(9) 0.4534(9) 0.8634(4) 0.075(3) Uani 1 1 d U
H83A H 1.1081 0.5031 0.8499 0.112 Uiso 1 1 calc R
H83B H 1.2092 0.4646 0.8641 0.112 Uiso 1 1 calc R
H83C H 1.1143 0.4482 0.8903 0.112 Uiso 1 1 calc R
C84 C 1.1642(10) 0.3738(13) 0.7973(5) 0.100(6) Uani 1 1 d .
H84A H 1.1650 0.3132 0.7862 0.150 Uiso 1 1 calc R
H84B H 1.2297 0.3978 0.7974 0.150 Uiso 1 1 calc R
H84C H 1.1233 0.4124 0.7813 0.150 Uiso 1 1 calc R
C85 C 1.1716(7) 0.2890(7) 0.8638(4) 0.058(2) Uani 1 1 d .
C86 C 1.1565(7) 0.1595(6) 0.9105(3) 0.0455(19) Uani 1 1 d .
C87 C 1.2343(9) 0.1858(8) 0.9402(3) 0.065(3) Uani 1 1 d .
H87A H 1.2819 0.2245 0.9273 0.098 Uiso 1 1 calc R
H87B H 1.2659 0.1317 0.9499 0.098 Uiso 1 1 calc R
H87C H 1.2044 0.2179 0.9624 0.098 Uiso 1 1 calc R
C88 C 1.0738(8) 0.1071(7) 0.9313(3) 0.058(2) Uani 1 1 d .
H88A H 1.0441 0.1448 0.9517 0.088 Uiso 1 1 calc R
H88B H 1.0997 0.0528 0.9434 0.088 Uiso 1 1 calc R
H88C H 1.0253 0.0905 0.9119 0.088 Uiso 1 1 calc R
C89 C 1.2042(6) 0.0947(5) 0.8781(3) 0.0405(17) Uani 1 1 d .
C90 C 1.1954(8) 0.0376(7) 0.8080(3) 0.054(2) Uani 1 1 d .
C91 C 1.2815(11) 0.0918(8) 0.7903(4) 0.073(3) Uani 1 1 d .
H91A H 1.2579 0.1487 0.7798 0.109 Uiso 1 1 calc R
H91B H 1.3120 0.0572 0.7691 0.109 Uiso 1 1 calc R
H91C H 1.3284 0.1036 0.8109 0.109 Uiso 1 1 calc R
C92 C 1.1128(11) 0.0271(8) 0.7774(3) 0.076(4) Uani 1 1 d .
H92A H 1.0529 0.0110 0.7912 0.113 Uiso 1 1 calc R
H92B H 1.1298 -0.0201 0.7585 0.113 Uiso 1 1 calc R
H92C H 1.1040 0.0837 0.7634 0.113 Uiso 1 1 calc R
C93 C 1.2262(9) -0.0596(8) 0.8197(3) 0.065(3) Uani 1 1 d .
C94 C 1.1895(8) -0.2006(6) 0.8549(4) 0.057(3) Uani 1 1 d .
C95 C 1.1214(8) -0.2282(7) 0.8937(4) 0.066(3) Uani 1 1 d .
H95 H 1.0533 -0.2237 0.8848 0.079 Uiso 1 1 calc R
C96 C 1.1298(11) -0.1661(7) 0.9282(4) 0.077(3) Uani 1 1 d .
H96A H 1.0888 -0.1876 0.9499 0.116 Uiso 1 1 calc R
H96B H 1.1094 -0.1059 0.9206 0.116 Uiso 1 1 calc R
H96C H 1.1968 -0.1643 0.9368 0.116 Uiso 1 1 calc R
C97 C 1.1357(12) -0.3246(8) 0.9061(5) 0.086(4) Uani 1 1 d .
H97A H 1.2046 -0.3378 0.9070 0.129 Uiso 1 1 calc R
H97B H 1.1052 -0.3644 0.8870 0.129 Uiso 1 1 calc R
H97C H 1.1066 -0.3340 0.9322 0.129 Uiso 1 1 calc R
C98 C 1.1665(14) -0.2593(8) 0.8184(5) 0.099(6) Uani 1 1 d .
H98A H 1.0968 -0.2679 0.8168 0.148 Uiso 1 1 calc R
H98B H 1.1981 -0.3176 0.8210 0.148 Uiso 1 1 calc R
H98C H 1.1900 -0.2294 0.7945 0.148 Uiso 1 1 calc R
C99 C 1.2965(7) -0.2154(6) 0.8670(3) 0.051(2) Uani 1 1 d .
C100 C 1.4424(6) -0.1557(6) 0.9023(3) 0.0477(19) Uani 1 1 d .
C101 C 1.4677(7) -0.0599(6) 0.9185(3) 0.050(2) Uani 1 1 d .
H101 H 1.4495 -0.0156 0.8978 0.060 Uiso 1 1 calc R
C102 C 1.5764(9) -0.0490(8) 0.9256(5) 0.080(4) Uani 1 1 d .
H102 H 1.5896 0.0125 0.9340 0.120 Uiso 1 1 calc R
H202 H 1.6121 -0.0616 0.9011 0.120 Uiso 1 1 calc R
H302 H 1.5965 -0.0908 0.9461 0.120 Uiso 1 1 calc R
C103 C 1.4087(10) -0.0362(8) 0.9570(3) 0.065(3) Uani 1 1 d .
H103 H 1.3399 -0.0445 0.9523 0.098 Uiso 1 1 calc R
H203 H 1.4208 0.0262 0.9643 0.098 Uiso 1 1 calc R
H303 H 1.4286 -0.0756 0.9785 0.098 Uiso 1 1 calc R
C104 C 1.4519(9) -0.2279(7) 0.9333(3) 0.061(3) Uani 1 1 d .
H104 H 1.3953 -0.2669 0.9328 0.092 Uiso 1 1 calc R
H204 H 1.4566 -0.2002 0.9594 0.092 Uiso 1 1 calc R
H304 H 1.5098 -0.2634 0.9279 0.092 Uiso 1 1 calc R
C105 C 1.5133(8) -0.1742(7) 0.8664(4) 0.060(3) Uani 1 1 d .
C106 C 1.5523(11) -0.1420(11) 0.7949(4) 0.090(4) Uani 1 1 d .
H106 H 1.5174 -0.1762 0.7751 0.136 Uiso 1 1 calc R
H206 H 1.6119 -0.1733 0.8013 0.136 Uiso 1 1 calc R
H306 H 1.5675 -0.0824 0.7845 0.136 Uiso 1 1 calc R
N1 N -0.0471(10) 0.6208(7) 0.6385(3) 0.077(3) Uani 1 1 d .
H1 H -0.0875 0.5761 0.6413 0.092 Uiso 1 1 calc R
N2 N 0.1502(8) 0.5778(7) 0.6346(3) 0.072(3) Uani 1 1 d .
H2A H 0.1065 0.5403 0.6261 0.086 Uiso 1 1 calc R
N3 N 0.2408(11) 0.7117(9) 0.5884(3) 0.088(4) Uani 1 1 d .
H3A H 0.1791 0.6999 0.5874 0.105 Uiso 1 1 calc R
N4 N 0.3101(8) 0.8411(7) 0.6397(2) 0.065(2) Uani 1 1 d .
H4A H 0.2635 0.8033 0.6452 0.078 Uiso 1 1 calc R
N5 N 0.5050(9) 0.8057(10) 0.6536(5) 0.118(6) Uani 1 1 d .
H5A H 0.4666 0.7665 0.6427 0.141 Uiso 1 1 calc R
N6 N 0.6139(10) 0.9266(7) 0.6058(3) 0.079(3) Uani 1 1 d .
H6A H 0.5557 0.9098 0.5994 0.094 Uiso 1 1 calc R
N7 N 0.6462(9) 1.0759(8) 0.6550(3) 0.077(3) Uani 1 1 d .
H7 H 0.5903 1.0488 0.6567 0.092 Uiso 1 1 calc R
N8 N 0.6635(11) 1.2690(9) 0.6557(4) 0.093(4) Uani 1 1 d .
H8 H 0.6162 1.2425 0.6434 0.112 Uiso 1 1 calc R
N9 N 0.8302(11) 1.3132(7) 0.6142(3) 0.084(3) Uani 1 1 d .
H9 H 0.7980 1.2641 0.6092 0.101 Uiso 1 1 calc R
N10 N 0.9791(10) 1.3003(9) 0.6687(3) 0.089(3) Uani 1 1 d .
H10A H 0.9311 1.2622 0.6690 0.106 Uiso 1 1 calc R
N11 N 0.4657(6) 0.5493(5) 0.8620(2) 0.0532(19) Uani 1 1 d .
H11 H 0.4253 0.5939 0.8594 0.064 Uiso 1 1 calc R
N12 N 0.6628(6) 0.5922(5) 0.8672(2) 0.0485(17) Uani 1 1 d .
H12 H 0.6179 0.6278 0.8766 0.058 Uiso 1 1 calc R
N13 N 0.7494(6) 0.4542(6) 0.9123(2) 0.0508(18) Uani 1 1 d .
H13 H 0.6876 0.4661 0.9137 0.061 Uiso 1 1 calc R
N14 N 0.8206(6) 0.3245(5) 0.8598(2) 0.0484(17) Uani 1 1 d .
H14 H 0.7780 0.3658 0.8543 0.058 Uiso 1 1 calc R
N15 N 1.0152(5) 0.3561(6) 0.8420(3) 0.062(2) Uani 1 1 d .
H15 H 0.9775 0.3965 0.8529 0.074 Uiso 1 1 calc R
N16 N 1.1167(5) 0.2393(5) 0.8904(2) 0.0465(16) Uani 1 1 d .
H16A H 1.0571 0.2555 0.8954 0.056 Uiso 1 1 calc R
N17 N 1.1530(6) 0.0852(5) 0.8434(2) 0.0476(17) Uani 1 1 d .
H17 H 1.0947 0.1074 0.8421 0.057 Uiso 1 1 calc R
N18 N 1.1711(6) -0.1063(5) 0.8461(3) 0.0523(19) Uani 1 1 d .
H18 H 1.1232 -0.0790 0.8581 0.063 Uiso 1 1 calc R
N19 N 1.3409(6) -0.1497(5) 0.8874(2) 0.0459(17) Uani 1 1 d .
H19 H 1.3085 -0.1003 0.8922 0.055 Uiso 1 1 calc R
N20 N 1.4922(7) -0.1331(6) 0.8307(3) 0.065(2) Uani 1 1 d .
H20 H 1.4401 -0.1002 0.8294 0.078 Uiso 1 1 calc R
O1 O -0.1114(8) 0.6338(7) 0.5773(2) 0.082(3) Uani 1 1 d .
O2 O 0.0196(9) 0.7214(7) 0.5931(3) 0.091(3) Uani 1 1 d .
O3 O 0.1800(9) 0.7018(7) 0.6727(2) 0.092(3) Uani 1 1 d .
O4 O 0.3910(12) 0.6672(10) 0.6100(5) 0.124(5) Uani 1 1 d .
O5 O 0.3985(8) 0.9078(7) 0.5896(3) 0.084(3) Uani 1 1 d .
O6 O 0.5199(9) 0.9375(12) 0.6870(3) 0.120(5) Uani 1 1 d .
O7 O 0.7521(9) 0.8907(7) 0.6376(4) 0.108(4) Uani 1 1 d .
O8 O 0.7710(6) 1.1162(5) 0.6135(2) 0.0651(19) Uani 1 1 d .
O9 O 0.7936(10) 1.2518(10) 0.6965(3) 0.113(4) Uani 1 1 d .
O10 O 0.8262(9) 1.4549(6) 0.6423(3) 0.093(3) Uani 1 1 d .
O11 O 1.0748(9) 1.3956(7) 0.6309(3) 0.096(3) Uani 1 1 d .
O12 O 0.3946(5) 0.5337(5) 0.9224(2) 0.0530(15) Uani 1 1 d .
O13 O 0.5311(5) 0.4469(4) 0.9059(2) 0.0512(15) Uani 1 1 d .
O14 O 0.6970(5) 0.4687(5) 0.8273(2) 0.0569(17) Uani 1 1 d .
O15 O 0.9017(5) 0.5015(6) 0.8906(3) 0.065(2) Uani 1 1 d .
O16 O 0.9063(4) 0.2568(5) 0.9090(2) 0.0538(16) Uani 1 1 d .
O17 O 1.0237(6) 0.2206(6) 0.8091(2) 0.068(2) Uani 1 1 d .
O18 O 1.2579(5) 0.2744(5) 0.8581(3) 0.067(2) Uani 1 1 d .
O19 O 1.2787(4) 0.0492(4) 0.88518(18) 0.0428(13) Uani 1 1 d .
O20 O 1.3028(6) -0.0904(5) 0.8033(2) 0.0623(19) Uani 1 1 d .
O21 O 1.3388(6) -0.2896(4) 0.8592(2) 0.0598(18) Uani 1 1 d .
O22 O 1.5859(6) -0.2238(5) 0.8710(3) 0.071(2) Uani 1 1 d .
C107 C 0.5385(11) 0.1388(15) 0.8492(7) 0.117(7) Uani 1 1 d .
C108 C 0.4740(10) 0.1977(12) 0.8772(7) 0.115(7) Uani 1 1 d .
H108 H 0.4762 0.2601 0.8683 0.173 Uiso 1 1 calc R
H208 H 0.4978 0.1937 0.9041 0.173 Uiso 1 1 calc R
H308 H 0.4075 0.1760 0.8765 0.173 Uiso 1 1 calc R
N21 N 0.5848(16) 0.112(2) 0.8295(10) 0.221(16) Uani 1 1 d .
C109 C 0.8719(11) 0.9339(11) 0.8540(8) 0.119(8) Uani 1 1 d .
C110 C 0.7768(16) 0.9224(18) 0.8274(7) 0.131(7) Uani 1 1 d U
H110 H 0.7219 0.9069 0.8445 0.197 Uiso 1 1 calc R
H210 H 0.7875 0.8746 0.8081 0.197 Uiso 1 1 calc R
H310 H 0.7637 0.9786 0.8137 0.197 Uiso 1 1 calc R
N22 N 0.9548(10) 0.9370(10) 0.8632(6) 0.108(5) Uani 1 1 d .

loop_
_atom_site_aniso_label
_atom_site_aniso_U_11
_atom_site_aniso_U_22
_atom_site_aniso_U_33
_atom_site_aniso_U_23
_atom_site_aniso_U_13
_atom_site_aniso_U_12
C1 0.169(17) 0.049(7) 0.078(8) -0.005(6) -0.001(9) -0.005(9)
C2 0.100(13) 0.090(14) 0.31(4) -0.084(19) -0.018(17) 0.031(11)
C3 0.31(5) 0.066(15) 0.35(6) -0.02(2) -0.07(4) 0.01(2)
C4 0.160(19) 0.106(15) 0.135(16) -0.040(13) -0.060(14) 0.023(14)
C5 0.22(3) 0.107(18) 0.18(3) -0.076(18) -0.02(2) -0.022(19)
C6 0.18(2) 0.074(11) 0.19(2) -0.065(13) -0.076(18) 0.035(13)
C7 0.138(14) 0.130(15) 0.058(7) 0.023(8) -0.015(8) 0.000(12)
C8 0.131(11) 0.054(7) 0.044(5) 0.004(5) -0.008(6) 0.012(7)
C9 0.116(10) 0.050(6) 0.048(5) -0.003(5) 0.019(6) 0.008(6)
C10 0.124(11) 0.053(6) 0.049(5) 0.000(5) -0.013(6) -0.009(7)
C11 0.148(14) 0.070(8) 0.064(7) 0.000(6) 0.036(8) 0.006(9)
C12 0.130(13) 0.098(11) 0.060(7) 0.014(7) -0.010(7) -0.013(10)
C13 0.109(10) 0.057(7) 0.079(8) -0.016(6) 0.012(7) 0.011(7)
C14 0.101(8) 0.062(7) 0.039(4) -0.011(5) 0.015(5) 0.005(6)
C15 0.095(9) 0.048(6) 0.087(8) -0.011(6) 0.031(7) 0.017(6)
C16 0.139(15) 0.079(11) 0.141(16) -0.051(11) 0.066(13) -0.031(10)
C17 0.19(2) 0.098(13) 0.082(10) -0.034(10) 0.044(12) -0.004(14)
C18 0.19(3) 0.17(3) 0.15(2) -0.032(19) -0.004(18) 0.10(2)
C19 0.124(13) 0.062(9) 0.144(16) 0.025(10) 0.000(11) -0.022(9)
C20 0.127(13) 0.063(8) 0.071(8) -0.008(6) 0.012(8) 0.012(9)
C21 0.146(13) 0.066(8) 0.046(5) 0.011(5) 0.001(6) -0.020(8)
C22 0.23(3) 0.087(12) 0.075(9) 0.036(9) -0.019(12) -0.050(15)
C23 0.20(2) 0.144(17) 0.055(7) -0.035(9) 0.033(9) -0.089(16)
C24 0.110(10) 0.065(8) 0.057(6) 0.000(6) -0.003(6) 0.008(8)
C25 0.092(8) 0.059(7) 0.056(5) -0.008(5) 0.003(5) 0.002(6)
C26 0.098(10) 0.145(16) 0.057(6) -0.008(8) 0.012(6) -0.018(10)
C27 0.134(14) 0.072(10) 0.113(12) -0.033(9) 0.000(10) 0.012(9)
C28 0.092(9) 0.122(13) 0.050(6) 0.030(7) 0.009(6) -0.015(10)
C29 0.103(12) 0.078(11) 0.27(3) 0.096(16) 0.071(16) 0.043(10)
C30 0.069(10) 0.24(3) 0.47(6) 0.29(4) -0.007(19) -0.017(15)
C31 0.173(13) 0.167(13) 0.179(13) -0.001(8) -0.001(8) 0.003(8)
C32 0.109(12) 0.066(9) 0.121(12) 0.028(9) 0.057(10) 0.027(8)
C33 0.167(14) 0.048(6) 0.045(5) -0.016(5) 0.030(7) -0.029(8)
C34 0.168(16) 0.075(9) 0.064(7) -0.022(7) 0.040(9) -0.046(10)
C35 0.179(16) 0.050(7) 0.056(6) -0.001(5) -0.009(8) -0.015(9)
C36 0.099(8) 0.046(6) 0.050(5) -0.003(4) 0.003(5) -0.001(6)
C37 0.146(13) 0.101(11) 0.034(5) -0.012(6) 0.011(6) -0.002(10)
C38 0.174(18) 0.19(2) 0.060(7) -0.057(11) 0.055(10) -0.073(17)
C39 0.138(14) 0.114(14) 0.070(8) 0.026(9) -0.011(8) -0.001(12)
C40 0.125(12) 0.101(11) 0.037(5) -0.017(6) 0.020(6) -0.022(10)
C41 0.087(9) 0.067(9) 0.141(14) -0.041(9) -0.010(9) 0.017(7)
C42 0.17(2) 0.043(8) 0.19(2) -0.027(10) -0.063(17) 0.022(10)
C43 0.33(4) 0.060(10) 0.156(19) -0.014(11) -0.13(2) 0.068(16)
C44 0.22(3) 0.047(10) 0.44(6) -0.047(19) -0.19(4) 0.018(14)
C45 0.117(14) 0.122(17) 0.20(2) -0.116(18) 0.007(14) 0.004(12)
C46 0.173(15) 0.041(6) 0.067(7) -0.029(5) -0.007(8) 0.019(8)
C47 0.152(13) 0.038(6) 0.058(6) 0.003(5) 0.001(7) 0.015(7)
C48 0.119(11) 0.047(7) 0.086(8) 0.001(6) 0.018(8) 0.007(7)
C49 0.155(17) 0.089(12) 0.138(15) -0.023(11) 0.076(14) -0.036(12)
C50 0.184(17) 0.077(9) 0.044(5) -0.013(6) 0.025(7) -0.019(10)
C51 0.177(16) 0.053(7) 0.054(6) 0.007(5) 0.009(7) -0.003(9)
C52 0.128(12) 0.073(9) 0.067(7) 0.002(7) 0.033(8) 0.012(9)
C53 0.103(10) 0.097(11) 0.082(8) 0.026(8) -0.010(7) -0.014(9)
C54 0.069(6) 0.035(5) 0.072(6) 0.008(4) 0.001(5) -0.005(4)
C55 0.081(8) 0.040(6) 0.186(17) -0.026(8) 0.043(10) -0.013(6)
C56 0.128(14) 0.048(8) 0.177(18) -0.029(10) 0.024(13) -0.041(9)
C57 0.056(7) 0.085(10) 0.153(14) -0.056(10) 0.016(8) -0.004(7)
C58 0.082(8) 0.068(8) 0.127(12) -0.032(9) 0.016(8) -0.010(7)
C59 0.057(6) 0.046(6) 0.111(9) -0.016(6) 0.001(6) -0.020(5)
C60 0.056(6) 0.066(7) 0.080(7) 0.023(6) -0.004(5) 0.003(5)
C61 0.043(4) 0.026(4) 0.067(5) 0.000(4) -0.005(4) 0.016(3)
C62 0.068(6) 0.040(5) 0.052(5) -0.003(4) -0.015(4) 0.028(4)
C63 0.095(8) 0.083(8) 0.045(5) 0.003(5) -0.007(5) 0.065(7)
C64 0.179(16) 0.102(11) 0.068(7) -0.031(7) -0.062(9) 0.104(12)
C65 0.185(19) 0.18(2) 0.044(6) 0.022(9) 0.021(8) 0.107(17)
C66 0.087(8) 0.051(6) 0.095(8) -0.029(6) -0.033(7) 0.032(6)
C67 0.058(5) 0.037(5) 0.057(5) 0.001(4) -0.014(4) 0.021(4)
C68 0.042(4) 0.044(5) 0.074(6) 0.000(5) 0.004(4) 0.009(4)
C69 0.046(5) 0.043(5) 0.097(8) -0.013(5) -0.015(5) 0.010(4)
C70 0.071(6) 0.050(6) 0.073(6) -0.003(5) -0.010(5) 0.019(5)
C71 0.066(8) 0.082(10) 0.130(12) 0.001(9) -0.030(8) -0.020(7)
C72 0.095(9) 0.057(7) 0.098(9) 0.006(7) 0.017(7) 0.027(7)
C73 0.052(5) 0.036(5) 0.075(6) -0.004(4) -0.005(4) 0.014(4)
C74 0.060(5) 0.069(7) 0.053(5) 0.009(5) -0.001(4) 0.040(5)
C75 0.087(8) 0.126(13) 0.068(7) -0.013(8) -0.032(6) 0.054(9)
C76 0.069(7) 0.065(8) 0.107(9) 0.033(7) 0.004(6) 0.029(6)
C77 0.053(5) 0.033(4) 0.059(5) 0.003(4) 0.000(4) 0.030(4)
C78 0.057(5) 0.037(5) 0.068(6) -0.001(4) -0.001(4) 0.023(4)
C79 0.078(8) 0.043(6) 0.105(9) -0.015(6) -0.017(7) 0.014(5)
C80 0.082(7) 0.080(8) 0.043(4) -0.007(5) -0.005(4) 0.032(6)
C81 0.057(5) 0.047(5) 0.067(6) 0.007(4) 0.002(4) 0.020(5)
C82 0.037(5) 0.034(5) 0.176(14) 0.013(7) -0.016(6) 0.002(4)
C83 0.067(5) 0.061(6) 0.096(6) -0.007(5) -0.007(5) 0.003(5)
C84 0.075(8) 0.108(12) 0.115(11) 0.066(10) 0.016(7) 0.026(8)
C85 0.049(5) 0.033(5) 0.091(7) 0.001(5) -0.011(5) 0.005(4)
C86 0.051(5) 0.029(4) 0.056(5) -0.011(4) -0.009(4) 0.016(4)
C87 0.089(8) 0.048(6) 0.060(6) -0.026(5) -0.019(5) 0.023(5)
C88 0.072(6) 0.038(5) 0.064(5) -0.002(4) 0.008(5) 0.022(5)
C89 0.043(4) 0.026(4) 0.053(4) -0.007(3) -0.004(3) 0.005(3)
C90 0.067(6) 0.049(5) 0.047(4) -0.001(4) -0.006(4) 0.030(5)
C91 0.110(10) 0.048(6) 0.060(6) 0.005(5) 0.008(6) 0.003(6)
C92 0.113(9) 0.059(7) 0.056(6) -0.006(5) -0.035(6) 0.037(7)
C93 0.085(7) 0.054(6) 0.056(5) -0.021(5) -0.036(5) 0.047(6)
C94 0.062(6) 0.016(4) 0.092(7) -0.006(4) -0.023(5) 0.019(4)
C95 0.061(6) 0.026(4) 0.112(9) -0.007(5) -0.022(6) 0.002(4)
C96 0.094(9) 0.028(5) 0.109(9) 0.001(5) 0.010(7) -0.011(5)
C97 0.103(10) 0.036(6) 0.119(11) 0.000(6) -0.007(8) -0.008(6)
C98 0.146(14) 0.034(6) 0.117(11) -0.026(6) -0.063(10) 0.009(7)
C99 0.056(5) 0.027(4) 0.072(6) -0.007(4) -0.013(4) 0.012(4)
C100 0.045(4) 0.038(5) 0.060(5) -0.001(4) -0.010(4) 0.011(4)
C101 0.052(5) 0.025(4) 0.073(6) 0.001(4) -0.018(4) 0.004(4)
C102 0.063(6) 0.043(6) 0.135(11) -0.007(6) -0.047(7) -0.003(5)
C103 0.095(8) 0.046(5) 0.056(5) -0.008(4) -0.024(5) 0.022(5)
C104 0.076(7) 0.038(5) 0.069(6) 0.007(4) -0.028(5) -0.001(5)
C105 0.064(6) 0.035(5) 0.080(7) 0.000(5) -0.002(5) 0.024(4)
C106 0.099(9) 0.084(10) 0.088(9) 0.017(8) 0.030(7) 0.039(8)
N1 0.130(9) 0.051(5) 0.049(4) 0.005(4) 0.012(5) 0.000(6)
N2 0.096(7) 0.045(5) 0.074(6) -0.012(4) 0.011(5) 0.002(5)
N3 0.129(10) 0.082(8) 0.051(5) -0.021(5) 0.022(6) -0.036(8)
N4 0.106(7) 0.052(5) 0.038(4) -0.002(4) 0.008(4) -0.004(5)
N5 0.083(7) 0.084(9) 0.184(14) 0.069(10) 0.078(9) 0.038(7)
N6 0.119(9) 0.041(5) 0.076(6) -0.002(5) 0.029(6) 0.000(5)
N7 0.103(8) 0.071(7) 0.056(5) -0.001(5) 0.007(5) 0.003(6)
N8 0.132(10) 0.072(7) 0.075(7) -0.040(6) -0.012(7) 0.018(7)
N9 0.153(11) 0.040(5) 0.060(5) -0.008(4) 0.008(6) 0.015(6)
N10 0.117(9) 0.075(7) 0.073(6) 0.012(6) 0.005(6) 0.002(7)
N11 0.065(5) 0.041(4) 0.054(4) -0.009(3) -0.009(3) 0.031(4)
N12 0.054(4) 0.036(4) 0.056(4) -0.003(3) -0.005(3) 0.016(3)
N13 0.046(4) 0.053(5) 0.054(4) -0.001(4) -0.001(3) 0.017(4)
N14 0.063(4) 0.032(4) 0.051(4) 0.001(3) -0.003(3) 0.015(3)
N15 0.038(4) 0.030(4) 0.118(7) 0.017(4) 0.001(4) 0.006(3)
N16 0.045(4) 0.026(3) 0.068(4) -0.002(3) 0.001(3) 0.002(3)
N17 0.067(5) 0.034(4) 0.042(3) -0.008(3) -0.012(3) 0.015(3)
N18 0.068(5) 0.025(4) 0.065(5) -0.008(3) -0.013(4) 0.011(3)
N19 0.064(4) 0.022(3) 0.052(4) -0.004(3) -0.019(3) 0.003(3)
N20 0.076(5) 0.044(5) 0.075(5) 0.014(4) 0.004(4) 0.029(4)
O1 0.118(7) 0.077(6) 0.052(4) 0.004(4) 0.000(4) -0.002(5)
O2 0.143(9) 0.060(5) 0.071(5) 0.014(4) -0.002(5) -0.015(6)
O3 0.173(10) 0.063(5) 0.040(4) -0.010(4) 0.007(5) -0.004(6)
O4 0.138(11) 0.097(9) 0.137(11) -0.019(8) 0.043(9) 0.036(9)
O5 0.122(7) 0.068(6) 0.062(4) 0.002(4) 0.016(5) 0.003(5)
O6 0.113(8) 0.196(15) 0.052(4) 0.018(7) 0.006(5) -0.057(9)
O7 0.118(9) 0.067(6) 0.139(9) 0.019(6) 0.044(7) 0.046(6)
O8 0.088(5) 0.048(4) 0.059(4) -0.006(3) 0.009(4) 0.012(4)
O9 0.161(11) 0.132(10) 0.047(4) -0.021(5) 0.007(5) -0.023(9)
O10 0.162(10) 0.050(5) 0.066(5) -0.017(4) 0.005(5) 0.006(5)
O11 0.139(9) 0.062(6) 0.087(6) 0.016(5) 0.025(6) 0.005(6)
O12 0.043(3) 0.049(4) 0.066(4) 0.007(3) 0.002(3) 0.016(3)
O13 0.048(3) 0.032(3) 0.074(4) 0.010(3) -0.008(3) 0.017(3)
O14 0.067(4) 0.048(4) 0.056(3) -0.007(3) -0.003(3) 0.036(3)
O15 0.036(3) 0.060(4) 0.100(6) -0.018(4) -0.003(3) 0.010(3)
O16 0.040(3) 0.046(4) 0.075(4) 0.018(3) -0.001(3) 0.018(3)
O17 0.069(4) 0.079(5) 0.056(4) -0.004(4) -0.009(3) 0.048(4)
O18 0.043(4) 0.041(4) 0.118(6) 0.006(4) -0.008(4) 0.010(3)
O19 0.049(3) 0.024(3) 0.056(3) -0.002(2) -0.007(2) 0.010(2)
O20 0.085(5) 0.053(4) 0.049(3) -0.014(3) -0.014(3) 0.037(4)
O21 0.074(4) 0.024(3) 0.083(4) -0.014(3) -0.025(4) 0.022(3)
O22 0.068(4) 0.050(4) 0.094(5) 0.006(4) -0.013(4) 0.033(4)
C107 0.059(8) 0.121(15) 0.169(17) 0.090(14) 0.004(9) -0.004(9)
C108 0.050(7) 0.082(10) 0.21(2) 0.060(12) 0.005(9) -0.006(7)
N21 0.119(15) 0.21(3) 0.33(4) 0.00(3) 0.13(2) -0.002(17)
C109 0.059(8) 0.059(8) 0.24(2) 0.029(11) 0.035(11) 0.012(6)
C110 0.123(9) 0.129(10) 0.142(9) 0.004(7) 0.009(7) 0.002(7)
N22 0.075(8) 0.071(8) 0.178(15) 0.001(9) -0.018(8) -0.016(6)

loop_
_atom_type_symbol
_atom_type_description
_atom_type_scat_dispersion_real
_atom_type_scat_dispersion_imag
_atom_type_scat_source
C C 0.0181 0.0091 'International Tables Vol C Tables 4.2.6.8 and 6.1.1.4'
H H 0.0000 0.0000 'International Tables Vol C Tables 4.2.6.8 and 6.1.1.4'
N N 0.0311 0.0180 'International Tables Vol C Tables 4.2.6.8 and 6.1.1.4'
O O 0.0492 0.0322 'International Tables Vol C Tables 4.2.6.8 and 6.1.1.4'

loop_
_geom_angle_atom_site_label_1
_geom_angle_atom_site_label_2
_geom_angle_atom_site_label_3
_geom_angle
C2 C1 C6 120.0
C2 C1 C7 118.0(11)
C6 C1 C7 121.7(11)
C1 C2 C3 120.0
C1 C2 H2 120.0
C3 C2 H2 120.0
C4 C3 C2 120.0
C4 C3 H3 120.0
C2 C3 H3 120.0
C3 C4 C5 120.0
C3 C4 H4 120.0
C5 C4 H4 120.0
C4 C5 C6 120.0
C4 C5 H5 120.0
C6 C5 H5 120.0
C5 C6 C1 120.0
C5 C6 H6 120.0
C1 C6 H6 120.0
O1 C7 C1 102.2(14)
O1 C7 H7A 111.3
C1 C7 H7A 111.3
O1 C7 H7B 111.4
C1 C7 H7B 111.4
H7A C7 H7B 109.2
O2 C8 N1 126.7(14)
O2 C8 O1 123.1(10)
N1 C8 O1 110.2(13)
N1 C9 C14 109.9(9)
N1 C9 C13 108.9(11)
C14 C9 C13 110.0(11)
N1 C9 C10 105.7(10)
C14 C9 C10 109.2(11)
C13 C9 C10 113.0(9)
C12 C10 C9 113.4(12)
C12 C10 C11 105.8(12)
C9 C10 C11 111.6(12)
C12 C10 H10 108.6
C9 C10 H10 108.6
C11 C10 H10 108.6
C10 C11 H11A 109.5
C10 C11 H11B 109.5
H11A C11 H11B 109.5
C10 C11 H11C 109.5
H11A C11 H11C 109.5
H11B C11 H11C 109.5
C10 C12 H12A 109.5
C10 C12 H12B 109.5
H12A C12 H12B 109.5
C10 C12 H12C 109.5
H12A C12 H12C 109.5
H12B C12 H12C 109.5
C9 C13 H13A 109.4
C9 C13 H13B 109.5
H13A C13 H13B 109.5
C9 C13 H13C 109.5
H13A C13 H13C 109.5
H13B C13 H13C 109.5
O3 C14 N2 122.0(13)
O3 C14 C9 121.5(10)
N2 C14 C9 116.5(12)
N2 C15 C20 115.5(11)
N2 C15 C19 110.0(13)
C20 C15 C19 106.5(14)
N2 C15 C16 108.1(13)
C20 C15 C16 109.5(11)
C19 C15 C16 107.0(15)
C17 C16 C18 107.4(17)
C17 C16 C15 111.2(16)
C18 C16 C15 114.0(18)
C17 C16 H16 108.0
C18 C16 H16 108.1
C15 C16 H16 108.0
C16 C17 H17A 109.5
C16 C17 H17B 109.5
H17A C17 H17B 109.5
C16 C17 H17C 109.5
H17A C17 H17C 109.5
H17B C17 H17C 109.5
C16 C18 H18A 109.4
C16 C18 H18B 109.6
H18A C18 H18B 109.5
C16 C18 H18C 109.4
H18A C18 H18C 109.5
H18B C18 H18C 109.5
C15 C19 H19A 109.5
C15 C19 H19B 109.5
H19A C19 H19B 109.5
C15 C19 H19C 109.5
H19A C19 H19C 109.5
H19B C19 H19C 109.5
O4 C20 N3 122.0(16)
O4 C20 C15 125.8(17)
N3 C20 C15 112.1(16)
N3 C21 C23 113.3(13)
N3 C21 C24 111.2(10)
C23 C21 C24 107.3(13)
N3 C21 C22 106.8(14)
C23 C21 C22 113.1(14)
C24 C21 C22 104.9(13)
C21 C22 H22A 109.5
C21 C22 H22B 109.5
H22A C22 H22B 109.5
C21 C22 H22C 109.5
H22A C22 H22C 109.5
H22B C22 H22C 109.5
C21 C23 H23A 109.4
C21 C23 H23B 109.5
H23A C23 H23B 109.5
C21 C23 H23C 109.5
H23A C23 H23C 109.5
H23B C23 H23C 109.5
O5 C24 N4 123.8(13)
O5 C24 C21 120.0(11)
N4 C24 C21 116.0(13)
C26 C25 N4 106.4(11)
C26 C25 C27 114.6(14)
N4 C25 C27 107.4(12)
C26 C25 C28 109.2(11)
N4 C25 C28 110.4(10)
C27 C25 C28 108.8(14)
C25 C26 H26A 109.5
C25 C26 H26B 109.5
H26A C26 H26B 109.5
C25 C26 H26C 109.5
H26A C26 H26C 109.5
H26B C26 H26C 109.5
C25 C27 H27A 109.5
C25 C27 H27B 109.5
H27A C27 H27B 109.5
C25 C27 H27C 109.5
H27A C27 H27C 109.5
H27B C27 H27C 109.5
O6 C28 N5 127.7(18)
O6 C28 C25 117.7(17)
N5 C28 C25 114.5(15)
C30 C29 C31 98(2)
C30 C29 C32 120(2)
C31 C29 C32 111(2)
C30 C29 N5 119.0(19)
C31 C29 N5 98(3)
C32 C29 N5 108.4(13)
C29 C30 H30A 112.3
C29 C30 H30B 111.9
H30A C30 H30B 106.5
C29 C30 H30C 113.1
H30A C30 H30C 106.4
H30B C30 H30C 106.1
C29 C31 H31A 109.6
C29 C31 H31B 109.4
H31A C31 H31B 109.5
C29 C31 H31C 109.4
H31A C31 H31C 109.5
H31B C31 H31C 109.5
O7 C32 N6 121.2(14)
O7 C32 C29 115.0(16)
N6 C32 C29 123.8(18)
N6 C33 C34 111.1(11)
N6 C33 C35 110.3(14)
C34 C33 C35 111.5(12)
N6 C33 C36 109.9(10)
C34 C33 C36 107.7(13)
C35 C33 C36 106.3(10)
C33 C34 H34A 109.5
C33 C34 H34B 109.5
H34A C34 H34B 109.5
C33 C34 H34C 109.5
H34A C34 H34C 109.5
H34B C34 H34C 109.5
C33 C35 H35A 109.5
C33 C35 H35B 109.5
H35A C35 H35B 109.5
C33 C35 H35C 109.5
H35A C35 H35C 109.5
H35B C35 H35C 109.5
O8 C36 N7 123.2(11)
O8 C36 C33 121.0(10)
N7 C36 C33 115.8(12)
N7 C37 C40 111.7(11)
N7 C37 C39 104.5(13)
C40 C37 C39 113.1(16)
N7 C37 C38 110.1(14)
C40 C37 C38 110.0(15)
C39 C37 C38 107.3(15)
C37 C38 H38A 109.4
C37 C38 H38B 109.4
H38A C38 H38B 109.5
C37 C38 H38C 109.6
H38A C38 H38C 109.5
H38B C38 H38C 109.5
C37 C39 H39A 109.4
C37 C39 H39B 109.5
H39A C39 H39B 109.5
C37 C39 H39C 109.5
H39A C39 H39C 109.5
H39B C39 H39C 109.5
N8 C40 O9 119.3(16)
N8 C40 C37 120.5(15)
O9 C40 C37 120.1(16)
N8 C41 C45 115(2)
N8 C41 C42 110.9(14)
C45 C41 C42 110.0(17)
N8 C41 C46 109.8(12)
C45 C41 C46 105.1(14)
C42 C41 C46 105.5(18)
C43 C42 C44 115(3)
C43 C42 C41 113.7(15)
C44 C42 C41 112.8(19)
C43 C42 H42 104.6
C44 C42 H42 104.7
C41 C42 H42 104.5
C42 C43 H43A 109.4
C42 C43 H43B 109.4
H43A C43 H43B 109.5
C42 C43 H43C 109.6
H43A C43 H43C 109.5
H43B C43 H43C 109.5
C42 C44 H44A 109.5
C42 C44 H44B 109.3
H44A C44 H44B 109.5
C42 C44 H44C 109.6
H44A C44 H44C 109.5
H44B C44 H44C 109.5
C41 C45 H45A 109.4
C41 C45 H45B 109.5
H45A C45 H45B 109.4
C41 C45 H45C 109.6
H45A C45 H45C 109.4
H45B C45 H45C 109.4
O10 C46 N9 124.0(18)
O10 C46 C41 121.3(13)
N9 C46 C41 114.5(13)
N9 C47 C52 110.9(11)
N9 C47 C48 106.3(12)
C52 C47 C48 105.6(12)
N9 C47 C51 110.5(13)
C52 C47 C51 110.6(13)
C48 C47 C51 112.7(11)
C49 C48 C47 114.9(14)
C49 C48 C50 108.4(15)
C47 C48 C50 109.4(13)
C49 C48 H48 108.0
C47 C48 H48 108.0
C50 C48 H48 107.9
C48 C49 H49A 109.5
C48 C49 H49B 109.4
H49A C49 H49B 109.5
C48 C49 H49C 109.5
H49A C49 H49C 109.5
H49B C49 H49C 109.5
C48 C50 H50A 109.4
C48 C50 H50B 109.5
H50A C50 H50B 109.5
C48 C50 H50C 109.5
H50A C50 H50C 109.5
H50B C50 H50C 109.5
C47 C51 H51A 109.5
C47 C51 H51B 109.5
H51A C51 H51B 109.5
C47 C51 H51C 109.5
H51A C51 H51C 109.5
H51B C51 H51C 109.5
O11 C52 N10 124.1(16)
O11 C52 C47 121.0(13)
N10 C52 C47 114.9(15)
N10 C53 H53A 109.5
N10 C53 H53B 109.5
H53A C53 H53B 109.5
N10 C53 H53C 109.4
H53A C53 H53C 109.5
H53B C53 H53C 109.5
C55 C54 C59 118.7(11)
C55 C54 C60 122.0(11)
C59 C54 C60 119.1(10)
C54 C55 C56 120.9(14)
C54 C55 H55 119.6
C56 C55 H55 119.5
C57 C56 C55 121.0(13)
C57 C56 H56 119.5
C55 C56 H56 119.5
C56 C57 C58 118.1(13)
C56 C57 H57 120.9
C58 C57 H57 120.9
C59 C58 C57 121.4(13)
C59 C58 H58 119.3
C57 C58 H58 119.3
C54 C59 C58 119.4(11)
C54 C59 H59 120.3
C58 C59 H59 120.3
O12 C60 C54 106.5(9)
O12 C60 H60A 110.4
C54 C60 H60A 110.4
O12 C60 H60B 110.4
C54 C60 H60B 110.4
H60A C60 H60B 108.6
O13 C61 N11 126.1(9)
O13 C61 O12 122.7(8)
N11 C61 O12 111.2(7)
N11 C62 C66 112.9(11)
N11 C62 C63 105.1(7)
C66 C62 C63 110.7(9)
N11 C62 C67 109.6(8)
C66 C62 C67 108.9(8)
C63 C62 C67 109.5(10)
C64 C63 C62 116.1(14)
C64 C63 C65 110.5(12)
C62 C63 C65 111.5(9)
C64 C63 H63 106.0
C62 C63 H63 106.0
C65 C63 H63 106.1
C63 C64 H64A 109.5
C63 C64 H64B 109.5
H64A C64 H64B 109.5
C63 C64 H64C 109.5
H64A C64 H64C 109.5
H64B C64 H64C 109.5
C63 C65 H65A 109.6
C63 C65 H65B 109.4
H65A C65 H65B 109.5
C63 C65 H65C 109.4
H65A C65 H65C 109.5
H65B C65 H65C 109.5
C62 C66 H66A 109.5
C62 C66 H66B 109.5
H66A C66 H66B 109.5
C62 C66 H66C 109.5
H66A C66 H66C 109.5
H66B C66 H66C 109.5
O14 C67 N12 122.8(9)
O14 C67 C62 121.0(9)
N12 C67 C62 116.2(8)
C72 C68 N12 108.8(10)
C72 C68 C73 110.7(8)
N12 C68 C73 110.0(8)
C72 C68 C69 112.3(10)
N12 C68 C69 106.3(7)
C73 C68 C69 108.7(9)
C71 C69 C68 110.8(10)
C71 C69 C70 111.7(11)
C68 C69 C70 113.4(9)
C71 C69 H69 106.8
C68 C69 H69 106.8
C70 C69 H69 106.8
C69 C70 H70A 109.5
C69 C70 H70B 109.5
H70A C70 H70B 109.5
C69 C70 H70C 109.5
H70A C70 H70C 109.5
H70B C70 H70C 109.5
C69 C71 H71A 109.5
C69 C71 H71B 109.5
H71A C71 H71B 109.5
C69 C71 H71C 109.4
H71A C71 H71C 109.5
H71B C71 H71C 109.5
C68 C72 H72A 109.5
C68 C72 H72B 109.5
H72A C72 H72B 109.5
C68 C72 H72C 109.4
H72A C72 H72C 109.5
H72B C72 H72C 109.5
O15 C73 N13 122.3(9)
O15 C73 C68 118.0(9)
N13 C73 C68 119.6(8)
N13 C74 C76 110.4(8)
N13 C74 C77 111.9(8)
C76 C74 C77 106.3(11)
N13 C74 C75 110.1(11)
C76 C74 C75 110.0(11)
C77 C74 C75 108.0(8)
C74 C75 H75A 109.5
C74 C75 H75B 109.5
H75A C75 H75B 109.5
C74 C75 H75C 109.5
H75A C75 H75C 109.5
H75B C75 H75C 109.5
C74 C76 H76A 109.5
C74 C76 H76B 109.5
H76A C76 H76B 109.5
C74 C76 H76C 109.5
H76A C76 H76C 109.5
H76B C76 H76C 109.5
O16 C77 N14 121.8(8)
O16 C77 C74 121.0(8)
N14 C77 C74 117.2(7)
N14 C78 C81 110.5(9)
N14 C78 C80 106.9(7)
C81 C78 C80 110.0(9)
N14 C78 C79 109.6(9)
C81 C78 C79 109.0(8)
C80 C78 C79 110.8(10)
C78 C79 H79A 109.5
C78 C79 H79B 109.4
H79A C79 H79B 109.5
C78 C79 H79C 109.5
H79A C79 H79C 109.5
H79B C79 H79C 109.5
C78 C80 H80A 109.5
C78 C80 H80B 109.5
H80A C80 H80B 109.5
C78 C80 H80C 109.5
H80A C80 H80C 109.5
H80B C80 H80C 109.5
O17 C81 N15 122.7(10)
O17 C81 C78 118.9(10)
N15 C81 C78 118.4(8)
N15 C82 C83 107.3(11)
N15 C82 C85 109.3(9)
C83 C82 C85 110.1(12)
N15 C82 C84 110.4(12)
C83 C82 C84 112.0(12)
C85 C82 C84 107.8(10)
C82 C83 H83A 109.5
C82 C83 H83B 109.5
H83A C83 H83B 109.5
C82 C83 H83C 109.5
H83A C83 H83C 109.5
H83B C83 H83C 109.5
C82 C84 H84A 109.5
C82 C84 H84B 109.5
H84A C84 H84B 109.5
C82 C84 H84C 109.5
H84A C84 H84C 109.5
H84B C84 H84C 109.5
O18 C85 N16 122.2(9)
O18 C85 C82 119.6(10)
N16 C85 C82 118.2(9)
N16 C86 C87 111.5(8)
N16 C86 C88 109.6(7)
C87 C86 C88 110.6(9)
N16 C86 C89 108.8(7)
C87 C86 C89 108.4(7)
C88 C86 C89 107.8(7)
C86 C87 H87A 109.5
C86 C87 H87B 109.5
H87A C87 H87B 109.5
C86 C87 H87C 109.5
H87A C87 H87C 109.5
H87B C87 H87C 109.5
C86 C88 H88A 109.5
C86 C88 H88B 109.5
H88A C88 H88B 109.5
C86 C88 H88C 109.5
H88A C88 H88C 109.5
H88B C88 H88C 109.5
O19 C89 N17 122.5(7)
O19 C89 C86 121.7(7)
N17 C89 C86 115.4(7)
N17 C90 C93 109.9(8)
N17 C90 C92 107.0(8)
C93 C90 C92 106.3(9)
N17 C90 C91 110.6(9)
C93 C90 C91 111.6(9)
C92 C90 C91 111.2(10)
C90 C91 H91A 109.5
C90 C91 H91B 109.5
H91A C91 H91B 109.5
C90 C91 H91C 109.5
H91A C91 H91C 109.5
H91B C91 H91C 109.5
C90 C92 H92A 109.5
C90 C92 H92B 109.5
H92A C92 H92B 109.5
C90 C92 H92C 109.5
H92A C92 H92C 109.5
H92B C92 H92C 109.5
O20 C93 N18 124.1(9)
O20 C93 C90 116.8(12)
N18 C93 C90 119.1(9)
N18 C94 C98 110.0(9)
N18 C94 C99 111.1(8)
C98 C94 C99 109.7(10)
N18 C94 C95 107.5(8)
C98 C94 C95 111.6(10)
C99 C94 C95 106.9(8)
C96 C95 C97 111.0(12)
C96 C95 C94 114.5(9)
C97 C95 C94 112.3(10)
C96 C95 H95 106.1
C97 C95 H95 106.1
C94 C95 H95 106.1
C95 C96 H96A 109.5
C95 C96 H96B 109.5
H96A C96 H96B 109.5
C95 C96 H96C 109.5
H96A C96 H96C 109.5
H96B C96 H96C 109.5
C95 C97 H97A 109.5
C95 C97 H97B 109.5
H97A C97 H97B 109.5
C95 C97 H97C 109.5
H97A C97 H97C 109.5
H97B C97 H97C 109.5
C94 C98 H98A 109.5
C94 C98 H98B 109.5
H98A C98 H98B 109.5
C94 C98 H98C 109.5
H98A C98 H98C 109.5
H98B C98 H98C 109.5
O21 C99 N19 121.4(9)
O21 C99 C94 120.3(8)
N19 C99 C94 118.3(7)
N19 C100 C104 111.5(8)
N19 C100 C105 109.1(8)
C104 C100 C105 110.6(8)
N19 C100 C101 106.1(7)
C104 C100 C101 112.6(8)
C105 C100 C101 106.7(8)
C103 C101 C102 110.3(10)
C103 C101 C100 112.2(9)
C102 C101 C100 112.1(8)
C103 C101 H101 107.4
C102 C101 H101 107.3
C100 C101 H101 107.4
C101 C102 H102 109.5
C101 C102 H202 109.5
H102 C102 H202 109.5
C101 C102 H302 109.4
H102 C102 H302 109.5
H202 C102 H302 109.5
C101 C103 H103 109.5
C101 C103 H203 109.4
H103 C103 H203 109.5
C101 C103 H303 109.5
H103 C103 H303 109.5
H203 C103 H303 109.5
C100 C104 H104 109.5
C100 C104 H204 109.5
H104 C104 H204 109.5
C100 C104 H304 109.5
H104 C104 H304 109.5
H204 C104 H304 109.5
O22 C105 N20 122.8(10)
O22 C105 C100 120.0(10)
N20 C105 C100 117.3(8)
N20 C106 H106 109.5
N20 C106 H206 109.5
H106 C106 H206 109.5
N20 C106 H306 109.4
H106 C106 H306 109.5
H206 C106 H306 109.5
C8 N1 C9 121.2(12)
C8 N1 H1 119.4
C9 N1 H1 119.4
C14 N2 C15 122.9(12)
C14 N2 H2A 118.6
C15 N2 H2A 118.5
C20 N3 C21 119.8(14)
C20 N3 H3A 120.1
C21 N3 H3A 120.1
C24 N4 C25 123.9(11)
C24 N4 H4A 118.0
C25 N4 H4A 118.0
C28 N5 C29 113.4(19)
C28 N5 H5A 123.3
C29 N5 H5A 123.3
C32 N6 C33 124.1(15)
C32 N6 H6A 118.0
C33 N6 H6A 117.9
C36 N7 C37 122.5(13)
C36 N7 H7 118.7
C37 N7 H7 118.8
C40 N8 C41 126.9(14)
C40 N8 H8 116.5
C41 N8 H8 116.6
C46 N9 C47 119.8(13)
C46 N9 H9 120.1
C47 N9 H9 120.1
C52 N10 C53 121.4(15)
C52 N10 H10A 119.3
C53 N10 H10A 119.3
C61 N11 C62 121.4(7)
C61 N11 H11 119.3
C62 N11 H11 119.3
C67 N12 C68 121.8(8)
C67 N12 H12 119.1
C68 N12 H12 119.1
C73 N13 C74 123.3(8)
C73 N13 H13 118.3
C74 N13 H13 118.3
C77 N14 C78 125.7(7)
C77 N14 H14 117.2
C78 N14 H14 117.2
C81 N15 C82 121.7(9)
C81 N15 H15 119.1
C82 N15 H15 119.1
C85 N16 C86 121.5(8)
C85 N16 H16A 119.3
C86 N16 H16A 119.3
C89 N17 C90 121.4(8)
C89 N17 H17 119.3
C90 N17 H17 119.3
C93 N18 C94 121.9(9)
C93 N18 H18 119.1
C94 N18 H18 119.1
C99 N19 C100 124.3(7)
C99 N19 H19 117.8
C100 N19 H19 117.9
C105 N20 C106 123.7(9)
C105 N20 H20 118.1
C106 N20 H20 118.1
C8 O1 C7 113.3(12)
C61 O12 C60 116.8(7)
N21 C107 C108 170(3)
C107 C108 H108 109.5
C107 C108 H208 109.5
H108 C108 H208 109.5
C107 C108 H308 109.4
H108 C108 H308 109.5
H208 C108 H308 109.5
N22 C109 C110 161(2)
C109 C110 H110 109.5
C109 C110 H210 109.5
H110 C110 H210 109.5
C109 C110 H310 109.5
H110 C110 H310 109.5
H210 C110 H310 109.5

loop_
_geom_bond_atom_site_label_1
_geom_bond_atom_site_label_2
_geom_bond_distance
C1 C2 1.3900
C1 C6 1.3900
C1 C7 1.51(2)
C2 C3 1.3900
C2 H2 0.9300
C3 C4 1.3900
C3 H3 0.9300
C4 C5 1.3900
C4 H4 0.9300
C5 C6 1.3900
C5 H5 0.9300
C6 H6 0.9300
C7 O1 1.475(16)
C7 H7A 0.9700
C7 H7B 0.9700
C8 O2 1.204(18)
C8 N1 1.356(15)
C8 O1 1.371(17)
C9 N1 1.444(17)
C9 C14 1.539(19)
C9 C13 1.539(17)
C9 C10 1.561(16)
C10 C12 1.500(18)
C10 C11 1.56(2)
C10 H10 0.9800
C11 H11A 0.9600
C11 H11B 0.9600
C11 H11C 0.9600
C12 H12A 0.9600
C12 H12B 0.9600
C12 H12C 0.9600
C13 H13A 0.9600
C13 H13B 0.9600
C13 H13C 0.9600
C14 O3 1.225(17)
C14 N2 1.351(15)
C15 N2 1.441(17)
C15 C20 1.53(2)
C15 C19 1.51(2)
C15 C16 1.58(2)
C16 C17 1.62(3)
C16 C18 1.60(3)
C16 H16 0.9800
C17 H17A 0.9600
C17 H17B 0.9600
C17 H17C 0.9600
C18 H18A 0.9601
C18 H18B 0.9601
C18 H18C 0.9601
C19 H19A 0.9600
C19 H19B 0.9600
C19 H19C 0.9600
C20 O4 1.22(2)
C20 N3 1.38(2)
C21 N3 1.454(18)
C21 C23 1.56(2)
C21 C24 1.54(2)
C21 C22 1.52(3)
C22 H22A 0.9600
C22 H22B 0.9600
C22 H22C 0.9600
C23 H23A 0.9600
C23 H23B 0.9600
C23 H23C 0.9600
C24 O5 1.230(17)
C24 N4 1.337(15)
C25 C26 1.477(19)
C25 N4 1.487(15)
C25 C27 1.51(2)
C25 C28 1.61(2)
C26 H26A 0.9600
C26 H26B 0.9600
C26 H26C 0.9600
C27 H27A 0.9600
C27 H27B 0.9600
C27 H27C 0.9600
C28 O6 1.17(2)
C28 N5 1.32(2)
C29 C30 1.32(4)
C29 C31 1.42(4)
C29 C32 1.55(2)
C29 N5 1.50(2)
C30 H30A 0.9852
C30 H30B 0.9843
C30 H30C 0.9872
C31 H31A 0.9600
C31 H31B 0.9600
C31 H31C 0.9600
C32 O7 1.28(2)
C32 N6 1.29(2)
C33 N6 1.451(16)
C33 C34 1.55(2)
C33 C35 1.56(2)
C33 C36 1.545(16)
C34 H34A 0.9600
C34 H34B 0.9600
C34 H34C 0.9600
C35 H35A 0.9600
C35 H35B 0.9600
C35 H35C 0.9600
C36 O8 1.223(15)
C36 N7 1.340(15)
C37 N7 1.472(17)
C37 C40 1.47(2)
C37 C39 1.59(3)
C37 C38 1.557(19)
C38 H38A 0.9600
C38 H38B 0.9600
C38 H38C 0.9600
C39 H39A 0.9600
C39 H39B 0.9600
C39 H39C 0.9600
C40 N8 1.32(2)
C40 O9 1.31(2)
C41 N8 1.43(2)
C41 C45 1.45(2)
C41 C42 1.51(3)
C41 C46 1.56(3)
C42 C43 1.56(3)
C42 C44 1.42(3)
C42 H42 0.9800
C43 H43A 0.9601
C43 H43B 0.9601
C43 H43C 0.9601
C44 H44A 0.9600
C44 H44B 0.9600
C44 H44C 0.9600
C45 H45A 0.9603
C45 H45B 0.9603
C45 H45C 0.9603
C46 O10 1.217(18)
C46 N9 1.359(16)
C47 N9 1.49(2)
C47 C52 1.53(2)
C47 C48 1.546(18)
C47 C51 1.575(17)
C48 C49 1.47(2)
C48 C50 1.55(2)
C48 H48 0.9800
C49 H49A 0.9600
C49 H49B 0.9600
C49 H49C 0.9600
C50 H50A 0.9600
C50 H50B 0.9600
C50 H50C 0.9600
C51 H51A 0.9600
C51 H51B 0.9600
C51 H51C 0.9600
C52 O11 1.26(2)
C52 N10 1.314(18)
C53 N10 1.473(19)
C53 H53A 0.9600
C53 H53B 0.9600
C53 H53C 0.9600
C54 C55 1.354(18)
C54 C59 1.368(16)
C54 C60 1.540(16)
C55 C56 1.39(2)
C55 H55 0.9300
C56 C57 1.33(2)
C56 H56 0.9300
C57 C58 1.39(2)
C57 H57 0.9300
C58 C59 1.373(18)
C58 H58 0.9300
C59 H59 0.9300
C60 O12 1.399(14)
C60 H60A 0.9700
C60 H60B 0.9700
C61 O13 1.245(10)
C61 N11 1.315(13)
C61 O12 1.388(11)
C62 N11 1.466(13)
C62 C66 1.492(15)
C62 C63 1.544(14)
C62 C67 1.547(14)
C63 C64 1.47(2)
C63 C65 1.56(2)
C63 H63 0.9800
C64 H64A 0.9600
C64 H64B 0.9600
C64 H64C 0.9600
C65 H65A 0.9600
C65 H65B 0.9600
C65 H65C 0.9600
C66 H66A 0.9600
C66 H66B 0.9600
C66 H66C 0.9600
C67 O14 1.237(11)
C67 N12 1.365(13)
C68 C72 1.491(17)
C68 N12 1.489(12)
C68 C73 1.527(13)
C68 C69 1.592(15)
C69 C71 1.549(16)
C69 C70 1.546(17)
C69 H69 0.9800
C70 H70A 0.9600
C70 H70B 0.9600
C70 H70C 0.9600
C71 H71A 0.9600
C71 H71B 0.9600
C71 H71C 0.9600
C72 H72A 0.9600
C72 H72B 0.9600
C72 H72C 0.9600
C73 O15 1.298(12)
C73 N13 1.324(14)
C74 N13 1.443(13)
C74 C76 1.497(18)
C74 C77 1.534(13)
C74 C75 1.543(16)
C75 H75A 0.9600
C75 H75B 0.9600
C75 H75C 0.9600
C76 H76A 0.9600
C76 H76B 0.9600
C76 H76C 0.9600
C77 O16 1.257(10)
C77 N14 1.320(12)
C78 N14 1.483(12)
C78 C81 1.515(15)
C78 C80 1.507(14)
C78 C79 1.571(16)
C79 H79A 0.9600
C79 H79B 0.9600
C79 H79C 0.9600
C80 H80A 0.9600
C80 H80B 0.9600
C80 H80C 0.9600
C81 O17 1.229(12)
C81 N15 1.354(15)
C82 N15 1.470(12)
C82 C83 1.430(19)
C82 C85 1.552(15)
C82 C84 1.59(2)
C83 H83A 0.9600
C83 H83B 0.9600
C83 H83C 0.9600
C84 H84A 0.9600
C84 H84B 0.9600
C84 H84C 0.9600
C85 O18 1.208(12)
C85 N16 1.362(14)
C86 N16 1.455(11)
C86 C87 1.510(14)
C86 C88 1.523(15)
C86 C89 1.571(11)
C87 H87A 0.9600
C87 H87B 0.9600
C87 H87C 0.9600
C88 H88A 0.9600
C88 H88B 0.9600
C88 H88C 0.9600
C89 O19 1.240(10)
C89 N17 1.363(11)
C90 N17 1.480(12)
C90 C93 1.535(13)
C90 C92 1.538(14)
C90 C91 1.528(18)
C91 H91A 0.9600
C91 H91B 0.9600
C91 H91C 0.9600
C92 H92A 0.9600
C92 H92B 0.9600
C92 H92C 0.9600
C93 O20 1.255(13)
C93 N18 1.335(16)
C94 N18 1.434(11)
C94 C98 1.524(15)
C94 C99 1.533(13)
C94 C95 1.631(18)
C95 C96 1.472(18)
C95 C97 1.484(16)
C95 H95 0.9800
C96 H96A 0.9600
C96 H96B 0.9600
C96 H96C 0.9600
C97 H97A 0.9600
C97 H97B 0.9600
C97 H97C 0.9600
C98 H98A 0.9600
C98 H98B 0.9600
C98 H98C 0.9600
C99 O21 1.255(11)
C99 N19 1.328(12)
C100 N19 1.480(11)
C100 C104 1.484(14)
C100 C105 1.550(15)
C100 C101 1.542(13)
C101 C103 1.546(16)
C101 C102 1.512(14)
C101 H101 0.9800
C102 H102 0.9600
C102 H202 0.9600
C102 H302 0.9600
C103 H103 0.9600
C103 H203 0.9600
C103 H303 0.9600
C104 H104 0.9600
C104 H204 0.9600
C104 H304 0.9600
C105 O22 1.238(12)
C105 N20 1.368(14)
C106 N20 1.440(15)
C106 H106 0.9600
C106 H206 0.9600
C106 H306 0.9600
N1 H1 0.8600
N2 H2A 0.8600
N3 H3A 0.8600
N4 H4A 0.8600
N5 H5A 0.8600
N6 H6A 0.8600
N7 H7 0.8600
N8 H8 0.8600
N9 H9 0.8600
N10 H10A 0.8600
N11 H11 0.8600
N12 H12 0.8600
N13 H13 0.8600
N14 H14 0.8600
N15 H15 0.8600
N16 H16A 0.8600
N17 H17 0.8600
N18 H18 0.8600
N19 H19 0.8600
N20 H20 0.8600
C107 N21 0.99(3)
C107 C108 1.54(3)
C108 H108 0.9600
C108 H208 0.9600
C108 H308 0.9600
C109 N22 1.18(2)
C109 C110 1.59(3)
C110 H110 0.9601
C110 H210 0.9601
C110 H310 0.9601

loop_
_geom_hbond_atom_site_label_D
_geom_hbond_atom_site_label_H
_geom_hbond_atom_site_label_A
_geom_hbond_distance_DH
_geom_hbond_distance_HA
_geom_hbond_distance_DA
_geom_hbond_angle_DHA
_geom_hbond_site_symmetry_A
N1 H1 O10 0.86 2.13 2.981(16) 171.6 1_445
N2 H2A O11 0.86 2.17 2.860(15) 137.5 1_445
N3 H3A O2 0.86 2.20 3.021(19) 158.9 .
N4 H4A O3 0.86 2.08 2.907(14) 162.2 .
N5 H5A O4 0.86 2.09 2.95(3) 171.3 .
N6 H6A O5 0.86 2.17 3.006(18) 163.0 .
N7 H7 O6 0.86 2.14 2.854(17) 140.8 .
N9 H9 O8 0.86 2.20 2.994(14) 153.4 .
N10 H10A O9 0.86 2.08 2.774(19) 137.1 .
N11 H11 O21 0.86 2.07 2.928(9) 172.2 1_465
N12 H12 O22 0.86 2.22 2.893(10) 134.4 1_465
N13 H13 O13 0.86 2.17 2.989(10) 158.4 .
N14 H14 O14 0.86 2.08 2.918(9) 165.0 .
N15 H15 O15 0.86 2.23 3.077(12) 168.8 .
N16 H16A O16 0.86 2.10 2.937(10) 164.5 .
N17 H17 O17 0.86 2.22 2.896(10) 135.8 .
N18 H18 N22 0.86 2.31 3.063(17) 145.9 1_545
N19 H19 O19 0.86 2.24 3.032(9) 153.4 .
N20 H20 O20 0.86 2.08 2.820(12) 143.9 .

loop_
_geom_torsion_atom_site_label_1
_geom_torsion_atom_site_label_2
_geom_torsion_atom_site_label_3
_geom_torsion_atom_site_label_4
_geom_torsion
C6 C1 C2 C3 0.0
C7 C1 C2 C3 174.6(13)
C1 C2 C3 C4 0.0
C2 C3 C4 C5 0.0
C3 C4 C5 C6 0.0
C4 C5 C6 C1 0.0
C2 C1 C6 C5 0.0
C7 C1 C6 C5 -174.4(13)
C2 C1 C7 O1 95.1(15)
C6 C1 C7 O1 -90.4(16)
N1 C9 C10 C12 172.1(13)
C14 C9 C10 C12 54.0(15)
C13 C9 C10 C12 -68.9(17)
N1 C9 C10 C11 -68.5(13)
C14 C9 C10 C11 173.3(10)
C13 C9 C10 C11 50.5(16)
N1 C9 C14 O3 144.5(11)
C13 C9 C14 O3 24.6(16)
C10 C9 C14 O3 -100.0(13)
N1 C9 C14 N2 -37.5(14)
C13 C9 C14 N2 -157.4(11)
C10 C9 C14 N2 78.0(13)
N2 C15 C16 C17 59.5(17)
C20 C15 C16 C17 -67.1(18)
C19 C15 C16 C17 177.9(15)
N2 C15 C16 C18 -179.0(18)
C20 C15 C16 C18 54(2)
C19 C15 C16 C18 -61(2)
N2 C15 C20 O4 148.7(15)
C19 C15 C20 O4 26(2)
C16 C15 C20 O4 -89(2)
N2 C15 C20 N3 -33.5(17)
C19 C15 C20 N3 -155.9(13)
C16 C15 C20 N3 88.7(16)
N3 C21 C24 O5 158.1(14)
C23 C21 C24 O5 34(2)
C22 C21 C24 O5 -86.8(16)
N3 C21 C24 N4 -27.4(19)
C23 C21 C24 N4 -151.8(15)
C22 C21 C24 N4 87.7(14)
C26 C25 C28 O6 -87.9(16)
N4 C25 C28 O6 155.6(11)
C27 C25 C28 O6 37.9(16)
C26 C25 C28 N5 89.1(14)
N4 C25 C28 N5 -27.5(15)
C27 C25 C28 N5 -145.2(13)
C30 C29 C32 O7 21(3)
C31 C29 C32 O7 -91(3)
N5 C29 C32 O7 162.5(19)
C30 C29 C32 N6 -161(3)
C31 C29 C32 N6 87(2)
N5 C29 C32 N6 -19(3)
N6 C33 C36 O8 143.0(13)
C34 C33 C36 O8 21.9(18)
C35 C33 C36 O8 -97.7(14)
N6 C33 C36 N7 -39.9(18)
C34 C33 C36 N7 -161.0(12)
C35 C33 C36 N7 79.4(13)
N7 C37 C40 N8 42.7(19)
C39 C37 C40 N8 160.3(12)
C38 C37 C40 N8 -79.9(16)
N7 C37 C40 O9 -141.2(13)
C39 C37 C40 O9 -23.6(16)
C38 C37 C40 O9 96.3(18)
N8 C41 C42 C43 -54(3)
C45 C41 C42 C43 178(2)
C46 C41 C42 C43 65(2)
N8 C41 C42 C44 173(3)
C45 C41 C42 C44 44(4)
C46 C41 C42 C44 -69(3)
N8 C41 C46 O10 -150.2(14)
C45 C41 C46 O10 -26(2)
C42 C41 C46 O10 90.2(17)
N8 C41 C46 N9 34.1(19)
C45 C41 C46 N9 158.3(17)
C42 C41 C46 N9 -85.4(15)
N9 C47 C48 C49 -168.4(14)
C52 C47 C48 C49 -50.5(18)
C51 C47 C48 C49 70(2)
N9 C47 C48 C50 69.4(13)
C52 C47 C48 C50 -172.7(12)
C51 C47 C48 C50 -51.8(19)
N9 C47 C52 O11 -144.0(12)
C48 C47 C52 O11 101.2(15)
C51 C47 C52 O11 -21.1(19)
N9 C47 C52 N10 36.5(16)
C48 C47 C52 N10 -78.3(16)
C51 C47 C52 N10 159.4(14)
C59 C54 C55 C56 -7(3)
C60 C54 C55 C56 177.9(17)
C54 C55 C56 C57 5(3)
C55 C56 C57 C58 -4(3)
C56 C57 C58 C59 5(3)
C55 C54 C59 C58 8(2)
C60 C54 C59 C58 -177.0(14)
C57 C58 C59 C54 -7(3)
C55 C54 C60 O12 73.1(16)
C59 C54 C60 O12 -102.0(13)
N11 C62 C63 C64 -69.3(12)
C66 C62 C63 C64 52.9(13)
C67 C62 C63 C64 173.0(9)
N11 C62 C63 C65 163.0(14)
C66 C62 C63 C65 -74.8(17)
C67 C62 C63 C65 45.4(16)
N11 C62 C67 O14 144.3(9)
C66 C62 C67 O14 20.3(14)
C63 C62 C67 O14 -100.9(11)
N11 C62 C67 N12 -36.0(12)
C66 C62 C67 N12 -160.0(10)
C63 C62 C67 N12 78.8(11)
C72 C68 C69 C71 -58.2(14)
N12 C68 C69 C71 -177.1(10)
C73 C68 C69 C71 64.6(12)
C72 C68 C69 C70 175.2(9)
N12 C68 C69 C70 56.3(11)
C73 C68 C69 C70 -62.0(10)
C72 C68 C73 O15 30.0(15)
N12 C68 C73 O15 150.3(9)
C69 C68 C73 O15 -93.7(11)
C72 C68 C73 N13 -151.8(11)
N12 C68 C73 N13 -31.5(13)
C69 C68 C73 N13 84.4(11)
N13 C74 C77 O16 153.4(10)
C76 C74 C77 O16 -86.0(12)
C75 C74 C77 O16 32.0(15)
N13 C74 C77 N14 -27.3(14)
C76 C74 C77 N14 93.2(11)
C75 C74 C77 N14 -148.7(12)
N14 C78 C81 O17 154.7(9)
C80 C78 C81 O17 -87.5(12)
C79 C78 C81 O17 34.2(14)
N14 C78 C81 N15 -26.5(13)
C80 C78 C81 N15 91.3(12)
C79 C78 C81 N15 -147.0(10)
N15 C82 C85 O18 160.5(12)
C83 C82 C85 O18 -81.9(15)
C84 C82 C85 O18 40.5(16)
N15 C82 C85 N16 -23.0(17)
C83 C82 C85 N16 94.6(12)
C84 C82 C85 N16 -143.0(11)
N16 C86 C89 O19 145.2(8)
C87 C86 C89 O19 23.8(12)
C88 C86 C89 O19 -96.0(10)
N16 C86 C89 N17 -41.0(11)
C87 C86 C89 N17 -162.4(9)
C88 C86 C89 N17 77.7(10)
N17 C90 C93 O20 -143.6(9)
C92 C90 C93 O20 100.9(11)
C91 C90 C93 O20 -20.5(12)
N17 C90 C93 N18 36.7(13)
C92 C90 C93 N18 -78.8(11)
C91 C90 C93 N18 159.8(9)
N18 C94 C95 C96 -51.2(12)
C98 C94 C95 C96 -171.9(10)
C99 C94 C95 C96 68.2(11)
N18 C94 C95 C97 -179.0(10)
C98 C94 C95 C97 60.4(13)
C99 C94 C95 C97 -59.6(12)
N18 C94 C99 O21 -149.0(10)
C98 C94 C99 O21 -27.2(15)
C95 C94 C99 O21 94.0(11)
N18 C94 C99 N19 34.0(14)
C98 C94 C99 N19 155.8(11)
C95 C94 C99 N19 -83.1(10)
N19 C100 C101 C103 69.0(9)
C104 C100 C101 C103 -53.2(11)
C105 C100 C101 C103 -174.7(8)
N19 C100 C101 C102 -166.3(10)
C104 C100 C101 C102 71.5(12)
C105 C100 C101 C102 -50.0(11)
N19 C100 C105 O22 -144.3(10)
C104 C100 C105 O22 -21.3(14)
C101 C100 C105 O22 101.4(11)
N19 C100 C105 N20 36.2(13)
C104 C100 C105 N20 159.2(10)
C101 C100 C105 N20 -78.0(11)
O2 C8 N1 C9 9(2)
O1 C8 N1 C9 -173.5(11)
C14 C9 N1 C8 -55.4(16)
C13 C9 N1 C8 65.2(16)
C10 C9 N1 C8 -173.2(12)
O3 C14 N2 C15 0.3(19)
C9 C14 N2 C15 -177.7(11)
C20 C15 N2 C14 -46.6(19)
C19 C15 N2 C14 73.9(15)
C16 C15 N2 C14 -169.6(14)
O4 C20 N3 C21 2(2)
C15 C20 N3 C21 -176.0(10)
C23 C21 N3 C20 65.8(17)
C24 C21 N3 C20 -55.2(17)
C22 C21 N3 C20 -169.1(12)
O5 C24 N4 C25 -5(2)
C21 C24 N4 C25 -179.0(12)
C26 C25 N4 C24 -169.3(13)
C27 C25 N4 C24 67.5(17)
C28 C25 N4 C24 -51.0(16)
O6 C28 N5 C29 0(2)
C25 C28 N5 C29 -176.6(13)
C30 C29 N5 C28 80(3)
C31 C29 N5 C28 -177.0(19)
C32 C29 N5 C28 -62(2)
O7 C32 N6 C33 -10(2)
C29 C32 N6 C33 172.4(16)
C34 C33 N6 C32 70.6(17)
C35 C33 N6 C32 -165.2(13)
C36 C33 N6 C32 -48.4(18)
O8 C36 N7 C37 -9(2)
C33 C36 N7 C37 174.3(13)
C40 C37 N7 C36 49(2)
C39 C37 N7 C36 -73.2(16)
C38 C37 N7 C36 171.9(16)
O9 C40 N8 C41 -6(2)
C37 C40 N8 C41 170.0(14)
C45 C41 N8 C40 -66(2)
C42 C41 N8 C40 167.9(17)
C46 C41 N8 C40 52(2)
O10 C46 N9 C47 3(2)
C41 C46 N9 C47 178.5(13)
C52 C47 N9 C46 56.5(15)
C48 C47 N9 C46 170.9(12)
C51 C47 N9 C46 -66.5(15)
O11 C52 N10 C53 4(2)
C47 C52 N10 C53 -176.0(14)
O13 C61 N11 C62 8.2(16)
O12 C61 N11 C62 -171.9(8)
C66 C62 N11 C61 66.3(12)
C63 C62 N11 C61 -173.0(10)
C67 C62 N11 C61 -55.4(12)
O14 C67 N12 C68 3.4(15)
C62 C67 N12 C68 -176.2(8)
C72 C68 N12 C67 69.9(12)
C73 C68 N12 C67 -51.5(12)
C69 C68 N12 C67 -169.0(9)
O15 C73 N13 C74 1.6(16)
C68 C73 N13 C74 -176.5(9)
C76 C74 N13 C73 -173.4(11)
C77 C74 N13 C73 -55.2(14)
C75 C74 N13 C73 64.9(13)
O16 C77 N14 C78 3.2(16)
C74 C77 N14 C78 -176.1(10)
C81 C78 N14 C77 -56.7(13)
C80 C78 N14 C77 -176.4(10)
C79 C78 N14 C77 63.5(13)
O17 C81 N15 C82 0.1(17)
C78 C81 N15 C82 -178.7(11)
C83 C82 N15 C81 -177.8(11)
C85 C82 N15 C81 -58.4(17)
C84 C82 N15 C81 60.0(14)
O18 C85 N16 C86 -6.6(16)
C82 C85 N16 C86 177.0(10)
C87 C86 N16 C85 68.9(12)
C88 C86 N16 C85 -168.3(9)
C89 C86 N16 C85 -50.6(11)
O19 C89 N17 C90 -15.3(14)
C86 C89 N17 C90 171.0(8)
C93 C90 N17 C89 56.5(13)
C92 C90 N17 C89 171.5(9)
C91 C90 N17 C89 -67.2(11)
O20 C93 N18 C94 -6.7(15)
C90 C93 N18 C94 173.0(8)
C98 C94 N18 C93 -68.3(13)
C99 C94 N18 C93 53.3(13)
C95 C94 N18 C93 170.0(8)
O21 C99 N19 C100 0.7(16)
C94 C99 N19 C100 177.7(9)
C104 C100 N19 C99 -65.1(12)
C105 C100 N19 C99 57.4(12)
C101 C100 N19 C99 172.0(9)
O22 C105 N20 C106 -1(2)
C100 C105 N20 C106 178.5(12)
O2 C8 O1 C7 10(2)
N1 C8 O1 C7 -167.7(13)
C1 C7 O1 C8 -152.5(12)
O13 C61 O12 C60 11.4(14)
N11 C61 O12 C60 -168.6(10)
C54 C60 O12 C61 -152.3(8)
